data_1574151
loop_
_publ_author_name
'Nasrullah, Ayu Afiqah'
'Zander, Edgar'
'Dankert, Fabian'
'Petrov, Andrey'
'Surkau, Jonas'
'Bar\'ath, Eszter'
'Hering-Junghans, Christian'

_publ_section_title
;
 Coordination isomerism in dioxophosphorane cyanides
;
_journal_issue 16
_journal_name_full 'Chemical Science'
_journal_page_first 6909
_journal_page_last 6917
_journal_paper_doi 10.1039/D4SC07636B
_journal_volume 16
_journal_year 2025
_chemical_formula_moiety 'C43 H61 N Na O8 P, 2(C7 H8)'
_chemical_formula_sum 'C57 H77 N Na O8 P'
_chemical_formula_weight 958.15
_space_group_crystal_system triclinic
_space_group_IT_number 2
_space_group_name_Hall '-P 1'
_space_group_name_H-M_alt 'P -1'
_atom_sites_solution_hydrogens geom
_audit_creation_date 2025-02-04
_audit_creation_method
;
Olex2 1.5
(compiled 2022.04.07 svn.rca3783a0 for OlexSys, GUI svn.r6498)
;
_audit_update_record
;
2025-02-27 deposited with the CCDC.	2025-03-10 downloaded from the CCDC.
;
_cell_angle_alpha 91.519(2)
_cell_angle_beta 99.269(2)
_cell_angle_gamma 99.707(2)
_cell_formula_units_Z 4
_cell_length_a 10.4814(6)
_cell_length_b 20.0122(12)
_cell_length_c 26.3567(15)
_cell_measurement_reflns_used 9660
_cell_measurement_temperature 150.00
_cell_measurement_theta_max 26.49
_cell_measurement_theta_min 2.27
_cell_volume 5370.0(5)
_computing_molecular_graphics 'Olex2 1.5 (Dolomanov et al., 2009)'
_computing_publication_material 'Olex2 1.5 (Dolomanov et al., 2009)'
_computing_structure_refinement 'SHELXL 2019/3 (Sheldrick, 2015)'
_diffrn_ambient_temperature 150.00
_diffrn_measured_fraction_theta_full 1.000
_diffrn_measured_fraction_theta_max 0.999
_diffrn_measurement_device_type 'Bruker APEX-II CCD'
_diffrn_measurement_method '\f and \w scans'
_diffrn_radiation_type MoK\a
_diffrn_radiation_wavelength 0.71073
_diffrn_reflns_av_R_equivalents 0.0514
_diffrn_reflns_av_unetI/netI 0.0304
_diffrn_reflns_Laue_measured_fraction_full 1.000
_diffrn_reflns_Laue_measured_fraction_max 0.999
_diffrn_reflns_limit_h_max 14
_diffrn_reflns_limit_h_min -14
_diffrn_reflns_limit_k_max 27
_diffrn_reflns_limit_k_min -27
_diffrn_reflns_limit_l_max 35
_diffrn_reflns_limit_l_min -35
_diffrn_reflns_number 278986
_diffrn_reflns_point_group_measured_fraction_full 1.000
_diffrn_reflns_point_group_measured_fraction_max 0.999
_diffrn_reflns_theta_full 25.242
_diffrn_reflns_theta_max 28.758
_diffrn_reflns_theta_min 1.034
_diffrn_standards_number 0
_exptl_absorpt_coefficient_mu 0.112
_exptl_absorpt_correction_T_max 0.992
_exptl_absorpt_correction_T_min 0.972
_exptl_absorpt_correction_type multi-scan
_exptl_absorpt_process_details 'SADABS 2014/5'
_exptl_crystal_colour colourless
_exptl_crystal_colour_primary colourless
_exptl_crystal_density_diffrn 1.185
_exptl_crystal_description block
_exptl_crystal_F_000 2064
_exptl_crystal_size_max 0.25
_exptl_crystal_size_mid 0.14
_exptl_crystal_size_min 0.07
_refine_diff_density_max 0.735
_refine_diff_density_min -0.346
_refine_diff_density_rms 0.049
_refine_ls_extinction_method none
_refine_ls_goodness_of_fit_ref 1.011
_refine_ls_hydrogen_treatment mixed
_refine_ls_matrix_type full
_refine_ls_number_parameters 1565
_refine_ls_number_reflns 27880
_refine_ls_number_restraints 282
_refine_ls_restrained_S_all 1.026
_refine_ls_R_factor_all 0.0794
_refine_ls_R_factor_gt 0.0504
_refine_ls_shift/su_max 0.001
_refine_ls_shift/su_mean 0.000
_refine_ls_structure_factor_coef Fsqd
_refine_ls_weighting_details 'w=1/[\s^2^(Fo^2^)+(0.0649P)^2^+2.7782P] where P=(Fo^2^+2Fc^2^)/3'
_refine_ls_weighting_scheme calc
_refine_ls_wR_factor_gt 0.1242
_refine_ls_wR_factor_ref 0.1472
_reflns_Friedel_coverage 0.000
_reflns_number_gt 19778
_reflns_number_total 27880
_reflns_threshold_expression 'I > 2\s(I)'
_cod_data_source_file d4sc07636b3.cif
_cod_data_source_block ax2817_cmpd_3O2
_cod_depositor_comments 'Adding full bibliography for 1574150--1574157.cif.'
_cod_database_code 1574151
_shelx_shelxl_version_number 2019/3
_shelx_space_group_comment
;
The symmetry employed for this shelxl refinement is uniquely defined
by the following loop, which should always be used as a source of
symmetry information in preference to the above space-group names.
They are only intended as comments.
;
_shelx_estimated_absorpt_t_max 0.992
_shelx_estimated_absorpt_t_min 0.972
_olex2_refinement_description
;
1. Fixed Uiso
 At 1.2 times of:
  All C(H) groups
 At 1.5 times of:
  All C(H,H,H) groups
2. Shared sites
{C31, N1A}
{N1, C31A}
{N2, C74A}
{C74, N2A}
3. Restrained distances
 C121-C119 \\sim C121-C117
 with sigma of 0.002
 N1-C31 \\sim N1A-C31A
 with sigma of 0.02
 C67-C109 \\sim C71-C67
 with sigma of 0.002
 C73-C109 \\sim C71-C110 \\sim C111-C109 \\sim C72-C71
 with sigma of 0.002
 C87-C1F \\sim C89-C88
 with sigma of 0.002
 C1F-C1E \\sim C1F-C1D
 with sigma of 0.002
4. Rigid bond restraints
 C143, C138, C137, C142, C141, C140, C139
 with sigma for 1-2 distances of 0.02 and sigma for 1-3 distances of 0.02
 C1A, C1B, C1C, C1D, C1E, C87, C1F, C121, C115, C116, C120, C117, C119, C118
 with sigma for 1-2 distances of 0.002 and sigma for 1-3 distances of 0.002
 C1F, C1A, C1B, C1C, C1D, C1E, C87, C120, C115, C116, C117, C119, C118, C121,
 C107, C108, C89, C97, C88, C99, C98
 with sigma for 1-2 distances of 0.002 and sigma for 1-3 distances of 0.002
 C71, C72, C110, C73, C109, C111
 with sigma for 1-2 distances of 0.002 and sigma for 1-3 distances of 0.002
5. Uiso/Uaniso restraints and constraints
Uanis(C121) \\sim Ueq, Uanis(C115) \\sim Ueq, Uanis(C116) \\sim Ueq,
Uanis(C120) \\sim Ueq, Uanis(C117) \\sim Ueq, Uanis(C119) \\sim Ueq,
Uanis(C118) \\sim Ueq, Uanis(C1A) \\sim Ueq, Uanis(C1B) \\sim Ueq, Uanis(C1C)
\\sim Ueq, Uanis(C1D) \\sim Ueq, Uanis(C1E) \\sim Ueq, Uanis(C87) \\sim Ueq,
Uanis(C1F) \\sim Ueq: with sigma of 0.02 and sigma for terminal atoms of 0.04
Uanis(C143) \\sim Ueq, Uanis(C137) \\sim Ueq, Uanis(C138) \\sim Ueq,
Uanis(C139) \\sim Ueq, Uanis(C140) \\sim Ueq, Uanis(C142) \\sim Ueq,
Uanis(C141) \\sim Ueq: with sigma of 0.01 and sigma for terminal atoms of 0.02
Uanis(C115) \\sim Ueq, Uanis(C116) \\sim Ueq, Uanis(C120) \\sim Ueq,
Uanis(C117) \\sim Ueq, Uanis(C119) \\sim Ueq, Uanis(C118) \\sim Ueq,
Uanis(C121) \\sim Ueq, Uanis(C1F) \\sim Ueq, Uanis(C1A) \\sim Ueq, Uanis(C1B)
\\sim Ueq, Uanis(C1C) \\sim Ueq, Uanis(C1D) \\sim Ueq, Uanis(C1E) \\sim Ueq,
Uanis(C87) \\sim Ueq, Uanis(C89) \\sim Ueq, Uanis(C108) \\sim Ueq, Uanis(C107)
\\sim Ueq, Uanis(C97) \\sim Ueq, Uanis(C88) \\sim Ueq, Uanis(C99) \\sim Ueq,
Uanis(C98) \\sim Ueq: with sigma of 0.01 and sigma for terminal atoms of 0.02
Uanis(C89) \\sim Ueq, Uanis(C107) \\sim Ueq, Uanis(C97) \\sim Ueq, Uanis(C88)
\\sim Ueq, Uanis(C99) \\sim Ueq, Uanis(C98) \\sim Ueq: with sigma of 0.005 and
sigma for terminal atoms of 0.01
Uanis(C111) \\sim Ueq, Uanis(C72) \\sim Ueq, Uanis(C71) \\sim Ueq, Uanis(C109)
\\sim Ueq, Uanis(C73) \\sim Ueq, Uanis(C110) \\sim Ueq: with sigma of 0.01 and
sigma for terminal atoms of 0.02
Uanis(C74) = Uanis(N2A)
Uanis(N2) = Uanis(C74A)
Uanis(N1) = Uanis(C31A)
Uanis(N1A) = Uanis(C31)
Uanis(C31A) = Uanis(N1)
6. Others
 1*[Sof(C115)+Sof(H115)+Sof(C116)+Sof(H116)+Sof(C117)+Sof(H117)+Sof(C118)+
 Sof(C119)+Sof(H119)+Sof(C120)+Sof(H120)+Sof(C121)+Sof(H12A)+Sof(H12B)+
 Sof(H12C)]+1*[Sof(C1A)+Sof(H1A)+Sof(C1B)+Sof(H1B)+Sof(C1D)+Sof(H1D)+Sof(C87)+
 Sof(C1E)+Sof(H1E)+Sof(C1C)+Sof(H1C)+Sof(C1F)+Sof(H1FA)+Sof(H1FB)+Sof(H1FC)]+1*
 [Sof(C108)+Sof(H108)+Sof(C89)+Sof(C97)+Sof(H97)+Sof(C98)+Sof(H98)+Sof(C99)+
 Sof(H99)+Sof(C107)+Sof(H107)+Sof(C88)+Sof(H88A)+Sof(H88B)+Sof(H88C)]=1 with
 esd of 0.00001
 Sof(C139)=Sof(H139)=Sof(C138)=Sof(H138)=Sof(C137)=Sof(C142)=Sof(H142)=
 Sof(C141)=Sof(H141)=Sof(C140)=Sof(H140)=Sof(C143)=Sof(H14D)=Sof(H14E)=
 Sof(H14F)=1-FVAR(1)
 Sof(C130)=Sof(C131)=Sof(H131)=Sof(C132)=Sof(H132)=Sof(C133)=Sof(H133)=
 Sof(C134)=Sof(H134)=Sof(C135)=Sof(H135)=Sof(C136)=Sof(H13A)=Sof(H13B)=
 Sof(H13C)=FVAR(1)
 Sof(C115)=Sof(H115)=Sof(C116)=Sof(H116)=Sof(C117)=Sof(H117)=Sof(C118)=
 Sof(C119)=Sof(H119)=Sof(C120)=Sof(H120)=Sof(C121)=Sof(H12A)=Sof(H12B)=
 Sof(H12C)=FVAR(2)
 Sof(C1A)=Sof(H1A)=Sof(C1B)=Sof(H1B)=Sof(C1D)=Sof(H1D)=Sof(C87)=Sof(C1E)=
 Sof(H1E)=Sof(C1C)=Sof(H1C)=Sof(C1F)=Sof(H1FA)=Sof(H1FB)=Sof(H1FC)=FVAR(3)
 Sof(C108)=Sof(H108)=Sof(C89)=Sof(C97)=Sof(H97)=Sof(C98)=Sof(H98)=Sof(C99)=
 Sof(H99)=Sof(C107)=Sof(H107)=Sof(C88)=Sof(H88A)=Sof(H88B)=Sof(H88C)=FVAR(4)
 Sof(C71)=Sof(H71)=Sof(C72)=Sof(H72A)=Sof(H72B)=Sof(H72C)=Sof(C110)=Sof(H11A)=
 Sof(H11B)=Sof(H11C)=1-FVAR(5)
 Sof(C73)=Sof(H73A)=Sof(H73B)=Sof(H73C)=Sof(C109)=Sof(H109)=Sof(C111)=
 Sof(H11D)=Sof(H11E)=Sof(H11F)=FVAR(5)
 Sof(N1A)=Sof(C31A)=1-FVAR(6)
 Sof(N1)=Sof(C31)=FVAR(6)
 Sof(N2A)=Sof(C74A)=1-FVAR(7)
 Sof(N2)=Sof(C74)=FVAR(7)
7.a Ternary CH refined with riding coordinates:
 C13(H13), C16(H16), C25(H25), C28(H28), C56(H56), C59(H59), C68(H68),
 C71(H71), C109(H109)
7.b Secondary CH2 refined with riding coordinates:
 C32(H32A,H32B), C33(H33A,H33B), C34(H34A,H34B), C35(H35A,H35B), C36(H36A,
 H36B), C37(H37A,H37B), C38(H38A,H38B), C39(H39A,H39B), C40(H40A,H40B),
 C41(H41A,H41B), C42(H42A,H42B), C43(H43A,H43B), C75(H75A,H75B), C76(H76A,H76B),
  C77(H77A,H77B), C78(H78A,H78B), C79(H79A,H79B), C80(H80A,H80B), C81(H81A,
 H81B), C82(H82A,H82B), C83(H83A,H83B), C84(H84A,H84B), C85(H85A,H85B),
 C86(H86A,H86B)
7.c Me refined with riding coordinates:
 C96(H96A,H96B,H96C)
7.d Aromatic/amide H refined with riding coordinates:
 C3(H3), C4(H4), C5(H5), C9(H9), C10(H10), C11(H11), C21(H21), C22(H22),
 C23(H23), C46(H46), C47(H47), C48(H48), C52(H52), C53(H53), C54(H54), C64(H64),
  C65(H65), C66(H66), C91(H91), C92(H92), C93(H93), C94(H94), C95(H95),
 C101(H101), C102(H102), C103(H103), C104(H104), C105(H105), C115(H115),
 C116(H116), C117(H117), C119(H119), C120(H120), C131(H131), C132(H132),
 C133(H133), C134(H134), C135(H135), C139(H139), C138(H138), C142(H142),
 C141(H141), C140(H140), C1A(H1A), C1B(H1B), C1D(H1D), C1E(H1E), C1C(H1C),
 C108(H108), C97(H97), C98(H98), C99(H99), C107(H107)
7.e Fitted hexagon refined as free rotating group:
 C115(C116,C117,C118,C119,C120), C130(C131,C132,C133,C134,C135), C139(C138,
 C137,C142,C141,C140), C1A(C1B,C1D,C87,C1E,C1C), C108(C89,C97,C98,C99,C107)
7.f Idealised Me refined as rotating group:
 C14(H14A,H14B,H14C), C15(H15A,H15B,H15C), C17(H17A,H17B,H17C), C18(H18A,H18B,
 H18C), C26(H26A,H26B,H26C), C27(H27A,H27B,H27C), C29(H29A,H29B,H29C), C30(H30A,
 H30B,H30C), C57(H57A,H57B,H57C), C58(H58A,H58B,H58C), C60(H60A,H60B,H60C),
 C61(H61A,H61B,H61C), C69(H69A,H69B,H69C), C70(H70A,H70B,H70C), C72(H72A,H72B,
 H72C), C106(H10A,H10B,H10C), C121(H12A,H12B,H12C), C136(H13A,H13B,H13C),
 C143(H14D,H14E,H14F), C1F(H1FA,H1FB,H1FC), C88(H88A,H88B,H88C), C110(H11A,H11B,
 H11C), C73(H73A,H73B,H73C), C111(H11D,H11E,H11F)
;
_olex2_submission_special_instructions 'No special instructions were received'

loop_
_space_group_symop_operation_xyz
'x, y, z'
'-x, -y, -z'

loop_
_atom_site_label
_atom_site_type_symbol
_atom_site_fract_x
_atom_site_fract_y
_atom_site_fract_z
_atom_site_U_iso_or_equiv
_atom_site_adp_type
_atom_site_occupancy
_atom_site_site_symmetry_order
_atom_site_calc_flag
_atom_site_refinement_flags_posn
_atom_site_refinement_flags_adp
_atom_site_refinement_flags_occupancy
_atom_site_disorder_assembly
_atom_site_disorder_group
P1 P 0.09793(4) 0.29953(2) 0.61166(2) 0.02387(9) Uani 1 1 d . . . . .
Na1 Na 0.16275(8) 0.36003(4) 0.72917(3) 0.04145(18) Uani 1 1 d . . . . .
N1 N -0.18952(18) 0.25953(11) 0.58548(8) 0.0486(6) Uani 0.450(19) 1 d D . P A 8
O1 O 0.13843(12) 0.28008(7) 0.66465(4) 0.0338(3) Uani 1 1 d . . . . .
O2 O 0.11758(14) 0.37114(6) 0.59911(5) 0.0406(3) Uani 1 1 d . . . . .
O3 O -0.08767(13) 0.34902(8) 0.70100(6) 0.0475(3) Uani 1 1 d . . . . .
O4 O -0.01494(18) 0.26113(8) 0.77324(6) 0.0576(4) Uani 1 1 d . . . . .
O5 O 0.25511(18) 0.28773(8) 0.81264(6) 0.0586(4) Uani 1 1 d . . . . .
O6 O 0.39815(14) 0.40745(8) 0.78988(6) 0.0480(3) Uani 1 1 d . . . . .
O7 O 0.31277(15) 0.46176(8) 0.69970(6) 0.0518(4) Uani 1 1 d . . . . .
O8 O 0.05251(19) 0.48096(9) 0.70861(7) 0.0625(4) Uani 1 1 d . . . . .
C1 C 0.14590(14) 0.24534(8) 0.56424(6) 0.0212(3) Uani 1 1 d . . . . .
C2 C 0.14834(14) 0.17609(8) 0.57246(6) 0.0227(3) Uani 1 1 d . . . . .
C3 C 0.17234(16) 0.13442(8) 0.53313(6) 0.0276(3) Uani 1 1 d . . . . .
H3 H 0.172326 0.087632 0.538362 0.031(5) Uiso 1 1 calc R . . . .
C4 C 0.19617(17) 0.15983(9) 0.48668(6) 0.0308(4) Uani 1 1 d . . . . .
H4 H 0.209314 0.130418 0.459841 0.044(6) Uiso 1 1 calc R . . . .
C5 C 0.20075(16) 0.22807(8) 0.47950(6) 0.0275(3) Uani 1 1 d . . . . .
H5 H 0.220931 0.245710 0.448066 0.028(5) Uiso 1 1 calc R . . . .
C6 C 0.17631(14) 0.27175(8) 0.51750(6) 0.0222(3) Uani 1 1 d . . . . .
C7 C 0.13675(15) 0.14264(8) 0.62227(6) 0.0239(3) Uani 1 1 d . . . . .
C8 C 0.02139(16) 0.09832(8) 0.62784(6) 0.0264(3) Uani 1 1 d . . . . .
C9 C 0.02171(18) 0.06085(9) 0.67177(7) 0.0341(4) Uani 1 1 d . . . . .
H9 H -0.055637 0.030839 0.676275 0.040(5) Uiso 1 1 calc R . . . .
C10 C 0.1327(2) 0.06684(9) 0.70867(7) 0.0384(4) Uani 1 1 d . . . . .
H10 H 0.131975 0.040227 0.737968 0.042(6) Uiso 1 1 calc R . . . .
C11 C 0.24554(18) 0.11144(9) 0.70331(7) 0.0348(4) Uani 1 1 d . . . . .
H11 H 0.321155 0.115440 0.729234 0.039(5) Uiso 1 1 calc R . . . .
C12 C 0.24961(16) 0.15032(8) 0.66063(6) 0.0274(3) Uani 1 1 d . . . . .
C13 C -0.10171(16) 0.08914(9) 0.58711(6) 0.0292(3) Uani 1 1 d . . . . .
H13 H -0.091175 0.126820 0.563121 0.028(5) Uiso 1 1 calc R . . . .
C14 C -0.1198(2) 0.02183(10) 0.55565(8) 0.0408(4) Uani 1 1 d . . . . .
H14A H -0.042781 0.020630 0.539182 0.053(7) Uiso 1 1 calc R . . . .
H14B H -0.198389 0.017652 0.529174 0.055(7) Uiso 1 1 calc R . . . .
H14C H -0.129977 -0.015905 0.578458 0.053(6) Uiso 1 1 calc R . . . .
C15 C -0.22487(18) 0.09231(10) 0.61033(8) 0.0389(4) Uani 1 1 d . . . . .
H15A H -0.243780 0.052357 0.630378 0.056(7) Uiso 1 1 calc R . . . .
H15B H -0.299197 0.093076 0.582672 0.052(6) Uiso 1 1 calc R . . . .
H15C H -0.210777 0.133542 0.632883 0.050(6) Uiso 1 1 calc R . . . .
C16 C 0.37420(16) 0.19917(9) 0.65548(7) 0.0315(4) Uani 1 1 d . . . . .
H16 H 0.348035 0.234314 0.631567 0.033(5) Uiso 1 1 calc R . . . .
C17 C 0.44204(19) 0.23619(11) 0.70644(8) 0.0456(5) Uani 1 1 d . . . . .
H17A H 0.378075 0.256093 0.722520 0.062(7) Uiso 1 1 calc R . . . .
H17B H 0.512566 0.272281 0.700207 0.060(7) Uiso 1 1 calc R . . . .
H17C H 0.479125 0.204017 0.729374 0.062(7) Uiso 1 1 calc R . . . .
C18 C 0.4695(2) 0.16338(12) 0.63124(9) 0.0474(5) Uani 1 1 d . . . . .
H18A H 0.496257 0.127965 0.653485 0.050(6) Uiso 1 1 calc R . . . .
H18B H 0.547166 0.196491 0.627362 0.063(7) Uiso 1 1 calc R . . . .
H18C H 0.426205 0.142756 0.597367 0.054(7) Uiso 1 1 calc R . . . .
C19 C 0.19056(15) 0.34540(8) 0.50558(6) 0.0246(3) Uani 1 1 d . . . . .
C20 C 0.08767(16) 0.36911(8) 0.47475(6) 0.0279(3) Uani 1 1 d . . . . .
C21 C 0.10715(19) 0.43637(9) 0.46094(8) 0.0382(4) Uani 1 1 d . . . . .
H21 H 0.037812 0.453128 0.440235 0.043(6) Uiso 1 1 calc R . . . .
C22 C 0.2254(2) 0.47879(10) 0.47687(9) 0.0450(5) Uani 1 1 d . . . . .
H22 H 0.238123 0.524145 0.466376 0.053(6) Uiso 1 1 calc R . . . .
C23 C 0.3256(2) 0.45543(9) 0.50813(8) 0.0404(4) Uani 1 1 d . . . . .
H23 H 0.406407 0.485336 0.519351 0.046(6) Uiso 1 1 calc R . . . .
C24 C 0.31055(17) 0.38895(9) 0.52352(7) 0.0306(3) Uani 1 1 d . . . . .
C25 C -0.04465(17) 0.32418(9) 0.45770(7) 0.0333(4) Uani 1 1 d . . . . .
H25 H -0.044329 0.281836 0.476994 0.034(5) Uiso 1 1 calc R . . . .
C26 C -0.0658(2) 0.30313(13) 0.40060(8) 0.0535(6) Uani 1 1 d . . . . .
H26A H -0.065302 0.343582 0.380424 0.064(7) Uiso 1 1 calc R . . . .
H26B H -0.150536 0.272710 0.390990 0.077(8) Uiso 1 1 calc R . . . .
H26C H 0.004770 0.279556 0.393643 0.064(8) Uiso 1 1 calc R . . . .
C27 C -0.1567(2) 0.35684(13) 0.47124(10) 0.0549(6) Uani 1 1 d . . . . .
H27A H -0.139464 0.370292 0.508069 0.082(9) Uiso 1 1 calc R . . . .
H27B H -0.239123 0.324239 0.463155 0.062(7) Uiso 1 1 calc R . . . .
H27C H -0.163745 0.397028 0.451228 0.067(8) Uiso 1 1 calc R . . . .
C28 C 0.42052(17) 0.36500(10) 0.55915(7) 0.0376(4) Uani 1 1 d . . . . .
H28 H 0.380484 0.323946 0.575592 0.047(6) Uiso 1 1 calc R . . . .
C29 C 0.5224(2) 0.34385(12) 0.53015(9) 0.0484(5) Uani 1 1 d . . . . .
H29A H 0.480343 0.306944 0.504636 0.056(7) Uiso 1 1 calc R . . . .
H29B H 0.590892 0.328243 0.554438 0.053(6) Uiso 1 1 calc R . . . .
H29C H 0.561881 0.382695 0.512639 0.066(8) Uiso 1 1 calc R . . . .
C30 C 0.4864(2) 0.41802(15) 0.60241(9) 0.0626(7) Uani 1 1 d . . . . .
H30A H 0.536573 0.456638 0.588010 0.091(10) Uiso 1 1 calc R . . . .
H30B H 0.545787 0.397756 0.627659 0.072(8) Uiso 1 1 calc R . . . .
H30C H 0.419171 0.433640 0.619279 0.074(8) Uiso 1 1 calc R . . . .
C31 C -0.07609(15) 0.27179(8) 0.59636(6) 0.0330(4) Uani 0.450(19) 1 d D . P A 8
C32 C -0.1804(2) 0.29418(15) 0.71289(10) 0.0658(8) Uani 1 1 d . . . . .
H32A H -0.248395 0.279137 0.682255 0.084(9) Uiso 1 1 calc R . . . .
H32B H -0.224009 0.308685 0.740887 0.073(8) Uiso 1 1 calc R . . . .
C33 C -0.1111(3) 0.23739(13) 0.72930(10) 0.0673(8) Uani 1 1 d . . . . .
H33A H -0.174331 0.198470 0.737865 0.076(8) Uiso 1 1 calc R . . . .
H33B H -0.068716 0.222227 0.701148 0.061(7) Uiso 1 1 calc R . . . .
C34 C 0.0579(3) 0.21113(12) 0.79329(13) 0.0740(9) Uani 1 1 d . . . . .
H34A H 0.097262 0.191598 0.765892 0.065(7) Uiso 1 1 calc R . . . .
H34B H -0.000440 0.173999 0.806670 0.093(10) Uiso 1 1 calc R . . . .
C35 C 0.1620(3) 0.24434(15) 0.83520(11) 0.0736(9) Uani 1 1 d . . . . .
H35A H 0.124160 0.270775 0.859457 0.083(9) Uiso 1 1 calc R . . . .
H35B H 0.204117 0.209790 0.854445 0.093(10) Uiso 1 1 calc R . . . .
C36 C 0.3512(3) 0.32771(15) 0.85075(9) 0.0722(8) Uani 1 1 d . . . . .
H36A H 0.388953 0.298377 0.876673 0.087(9) Uiso 1 1 calc R . . . .
H36B H 0.311167 0.360983 0.868516 0.077(9) Uiso 1 1 calc R . . . .
C37 C 0.4548(3) 0.36332(14) 0.82416(10) 0.0651(7) Uani 1 1 d . . . . .
H37A H 0.526872 0.389541 0.849594 0.077(8) Uiso 1 1 calc R . . . .
H37B H 0.491453 0.330002 0.804928 0.057(7) Uiso 1 1 calc R . . . .
C38 C 0.4884(2) 0.44005(13) 0.75974(10) 0.0566(6) Uani 1 1 d . . . . .
H38A H 0.506994 0.406764 0.734685 0.071(8) Uiso 1 1 calc R . . . .
H38B H 0.571993 0.460150 0.782145 0.062(7) Uiso 1 1 calc R . . . .
C39 C 0.4294(2) 0.49365(12) 0.73241(9) 0.0564(6) Uani 1 1 d . . . . .
H39A H 0.408875 0.526422 0.757382 0.049(6) Uiso 1 1 calc R . . . .
H39B H 0.491264 0.518492 0.711839 0.067(8) Uiso 1 1 calc R . . . .
C40 C 0.1585(3) 0.53410(12) 0.69847(11) 0.0720(8) Uani 1 1 d . . . . .
H40A H 0.119791 0.569138 0.678474 0.127(14) Uiso 1 1 calc R . . . .
H40B H 0.207447 0.556098 0.731628 0.068(8) Uiso 1 1 calc R . . . .
C41 C 0.2491(3) 0.50793(13) 0.67022(11) 0.0658(7) Uani 1 1 d . . . . .
H41A H 0.200657 0.484880 0.637336 0.086(10) Uiso 1 1 calc R . . . .
H41B H 0.315131 0.545931 0.662177 0.108(11) Uiso 1 1 calc R . . . .
C42 C -0.0404(3) 0.45621(13) 0.66545(10) 0.0646(7) Uani 1 1 d . . . . .
H42A H 0.002134 0.435192 0.639749 0.074(8) Uiso 1 1 calc R . . . .
H42B H -0.079299 0.494006 0.649524 0.079(9) Uiso 1 1 calc R . . . .
C43 C -0.1464(2) 0.40430(15) 0.68116(10) 0.0665(8) Uani 1 1 d . . . . .
H43A H -0.187048 0.424620 0.707802 0.065(7) Uiso 1 1 calc R . . . .
H43B H -0.215524 0.388211 0.651083 0.096(10) Uiso 1 1 calc R . . . .
P2 P 0.70328(4) 0.80344(2) 0.84103(2) 0.02365(9) Uani 1 1 d . . . . .
Na2 Na 0.57873(7) 0.66411(3) 0.75830(3) 0.03385(16) Uani 1 1 d . . . . .
N2 N 0.45624(18) 0.85626(11) 0.83860(8) 0.0474(5) Uani 0.428(19) 1 d . . P B 10
O9 O 0.71275(12) 0.76603(6) 0.88840(5) 0.0378(3) Uani 1 1 d . . . . .
O10 O 0.69405(11) 0.76760(6) 0.79038(5) 0.0298(2) Uani 1 1 d . . . . .
O11 O 0.43889(14) 0.69559(7) 0.67347(5) 0.0445(3) Uani 1 1 d . . . . .
O12 O 0.59419(17) 0.60388(8) 0.65016(6) 0.0579(4) Uani 1 1 d . . . . .
O13 O 0.76692(14) 0.61307(7) 0.74346(6) 0.0480(4) Uani 1 1 d . . . . .
O14 O 0.66203(13) 0.58681(7) 0.83158(5) 0.0417(3) Uani 1 1 d . . . . .
O15 O 0.40047(14) 0.59981(7) 0.83729(5) 0.0412(3) Uani 1 1 d . . . . .
O16 O 0.38039(11) 0.70467(7) 0.77065(5) 0.0356(3) Uani 1 1 d . . . . .
C44 C 0.81768(14) 0.88397(8) 0.84882(6) 0.0219(3) Uani 1 1 d . . . . .
C45 C 0.83549(15) 0.92453(8) 0.80642(6) 0.0242(3) Uani 1 1 d . . . . .
C46 C 0.91286(17) 0.98902(8) 0.81477(7) 0.0304(3) Uani 1 1 d . . . . .
H46 H 0.925652 1.015807 0.786184 0.034(5) Uiso 1 1 calc R . . . .
C47 C 0.97105(17) 1.01468(9) 0.86354(7) 0.0339(4) Uani 1 1 d . . . . .
H47 H 1.019984 1.059513 0.868713 0.052(6) Uiso 1 1 calc R . . . .
C48 C 0.95764(16) 0.97466(8) 0.90483(7) 0.0300(3) Uani 1 1 d . . . . .
H48 H 0.999500 0.992017 0.938386 0.038(5) Uiso 1 1 calc R . . . .
C49 C 0.88369(14) 0.90910(8) 0.89831(6) 0.0239(3) Uani 1 1 d . . . . .
C50 C 0.78464(15) 0.90265(8) 0.75096(6) 0.0254(3) Uani 1 1 d . . . . .
C51 C 0.85636(16) 0.86351(9) 0.72494(7) 0.0295(3) Uani 1 1 d . . . . .
C52 C 0.81793(18) 0.84996(10) 0.67208(7) 0.0357(4) Uani 1 1 d . . . . .
H52 H 0.865475 0.823827 0.653916 0.043(6) Uiso 1 1 calc R . . . .
C53 C 0.71161(19) 0.87403(10) 0.64577(7) 0.0390(4) Uani 1 1 d . . . . .
H53 H 0.686471 0.864261 0.609718 0.044(6) Uiso 1 1 calc R . . . .
C54 C 0.64158(18) 0.91222(10) 0.67150(7) 0.0364(4) Uani 1 1 d . . . . .
H54 H 0.568195 0.928186 0.652965 0.038(5) Uiso 1 1 calc R . . . .
C55 C 0.67704(16) 0.92772(9) 0.72435(6) 0.0292(3) Uani 1 1 d . . . . .
C56 C 0.97520(18) 0.83815(10) 0.75358(8) 0.0381(4) Uani 1 1 d . . . . .
H56 H 0.969262 0.841640 0.791020 0.068(8) Uiso 1 1 calc R . . . .
C57 C 0.9764(2) 0.76437(10) 0.74032(10) 0.0474(5) Uani 1 1 d . . . . .
H57A H 0.892220 0.736936 0.744255 0.072(8) Uiso 1 1 calc R . . . .
H57B H 1.047572 0.749173 0.763465 0.057(7) Uiso 1 1 calc R . . . .
H57C H 0.990305 0.759154 0.704640 0.080(9) Uiso 1 1 calc R . . . .
C58 C 1.1014(2) 0.88188(13) 0.74728(17) 0.0839(11) Uani 1 1 d . . . . .
H58A H 1.111791 0.879762 0.711019 0.020(5) Uiso 1 1 calc R . . . .
H58B H 1.174730 0.865668 0.768334 0.087(9) Uiso 1 1 calc R . . . .
H58C H 1.100393 0.928892 0.758369 0.110(12) Uiso 1 1 calc R . . . .
C59 C 0.60128(17) 0.97253(9) 0.75082(7) 0.0334(4) Uani 1 1 d . . . . .
H59 H 0.622517 0.967440 0.788736 0.030(5) Uiso 1 1 calc R . . . .
C60 C 0.45244(19) 0.95238(13) 0.73471(8) 0.0477(5) Uani 1 1 d . . . . .
H60A H 0.427780 0.961512 0.698426 0.061(7) Uiso 1 1 calc R . . . .
H60B H 0.408247 0.978823 0.756004 0.057(7) Uiso 1 1 calc R . . . .
H60C H 0.425991 0.903883 0.739386 0.060(7) Uiso 1 1 calc R . . . .
C61 C 0.6442(2) 1.04738(11) 0.74086(9) 0.0506(5) Uani 1 1 d . . . . .
H61A H 0.738447 1.061015 0.753628 0.066(8) Uiso 1 1 calc R . . . .
H61B H 0.595296 1.075369 0.758778 0.055(7) Uiso 1 1 calc R . . . .
H61C H 0.626363 1.053653 0.703798 0.066(8) Uiso 1 1 calc R . . . .
C62 C 0.88873(15) 0.87174(8) 0.94709(6) 0.0240(3) Uani 1 1 d . . . . .
C63 C 0.81000(15) 0.88501(8) 0.98298(6) 0.0273(3) Uani 1 1 d . . . . .
C64 C 0.83418(18) 0.86062(9) 1.03189(7) 0.0344(4) Uani 1 1 d . . . . .
H64 H 0.781408 0.869307 1.056591 0.038(5) Uiso 1 1 calc R . . . .
C65 C 0.93400(19) 0.82389(10) 1.04502(7) 0.0385(4) Uani 1 1 d . . . . .
H65 H 0.952000 0.809217 1.079008 0.043(6) Uiso 1 1 calc R . . . .
C66 C 1.00740(18) 0.80859(10) 1.00877(7) 0.0357(4) Uani 1 1 d . . . . .
H66 H 1.074072 0.782176 1.017865 0.042(6) Uiso 1 1 calc R . . . .
C67 C 0.98587(16) 0.83099(9) 0.95922(6) 0.0289(3) Uani 1 1 d D . . . .
C68 C 0.69855(16) 0.92448(9) 0.96914(7) 0.0320(4) Uani 1 1 d . . . . .
H68 H 0.691895 0.933279 0.931719 0.040(5) Uiso 1 1 calc R . . . .
C69 C 0.56728(18) 0.88373(12) 0.97696(9) 0.0462(5) Uani 1 1 d . . . . .
H69A H 0.551700 0.839749 0.957683 0.045(6) Uiso 1 1 calc R . . . .
H69B H 0.496752 0.908772 0.964553 0.055(7) Uiso 1 1 calc R . . . .
H69C H 0.568976 0.876447 1.013667 0.056(7) Uiso 1 1 calc R . . . .
C70 C 0.7257(2) 0.99328(11) 0.99899(8) 0.0445(5) Uani 1 1 d . . . . .
H70A H 0.735375 0.986394 1.035990 0.051(6) Uiso 1 1 calc R . . . .
H70B H 0.652391 1.017378 0.988820 0.046(6) Uiso 1 1 calc R . . . .
H70C H 0.806784 1.020207 0.991299 0.048(6) Uiso 1 1 calc R . . . .
C71 C 1.0613(4) 0.80815(18) 0.91898(13) 0.0325(8) Uani 0.799(13) 1 d D U P C 7
H71 H 1.014558 0.817342 0.884407 0.043(7) Uiso 0.799(13) 1 calc R . P C 7
C72 C 1.0668(5) 0.73302(19) 0.91883(18) 0.0472(10) Uani 0.799(13) 1 d D U P C 7
H72A H 1.122000 0.723376 0.950533 0.076(11) Uiso 0.799(13) 1 calc R . P C 7
H72B H 1.104145 0.720031 0.889012 0.061(9) Uiso 0.799(13) 1 calc R . P C 7
H72C H 0.977966 0.707045 0.916835 0.065(10) Uiso 0.799(13) 1 calc R . P C 7
C74 C 0.55412(15) 0.83703(8) 0.83786(6) 0.0332(4) Uani 0.428(19) 1 d . . P B 10
C75 C 0.5033(2) 0.70416(12) 0.62974(8) 0.0526(6) Uani 1 1 d . . . . .
H75A H 0.589781 0.734122 0.639285 0.054(7) Uiso 1 1 calc R . . . .
H75B H 0.449689 0.724999 0.602198 0.071(8) Uiso 1 1 calc R . . . .
C76 C 0.5203(3) 0.63569(14) 0.61157(9) 0.0641(7) Uani 1 1 d . . . . .
H76A H 0.432856 0.606979 0.600804 0.070(8) Uiso 1 1 calc R . . . .
H76B H 0.565020 0.640012 0.581183 0.073(8) Uiso 1 1 calc R . . . .
C77 C 0.7306(3) 0.62531(14) 0.65305(11) 0.0650(7) Uani 1 1 d . . . . .
H77A H 0.753349 0.675213 0.659376 0.063(7) Uiso 1 1 calc R . . . .
H77B H 0.757614 0.613069 0.620222 0.075(8) Uiso 1 1 calc R . . . .
C78 C 0.7992(3) 0.59122(14) 0.69594(12) 0.0704(8) Uani 1 1 d . . . . .
H78A H 0.772399 0.541365 0.690393 0.082(9) Uiso 1 1 calc R . . . .
H78B H 0.895298 0.602547 0.697014 0.078(9) Uiso 1 1 calc R . . . .
C79 C 0.8381(2) 0.58636(12) 0.78655(11) 0.0598(7) Uani 1 1 d . . . . .
H79A H 0.933561 0.601355 0.787743 0.079(9) Uiso 1 1 calc R . . . .
H79B H 0.819152 0.536122 0.783401 0.059(7) Uiso 1 1 calc R . . . .
C80 C 0.7988(2) 0.61081(12) 0.83432(10) 0.0524(6) Uani 1 1 d . . . . .
H80A H 0.848885 0.593437 0.864746 0.061(7) Uiso 1 1 calc R . . . .
H80B H 0.817366 0.661047 0.837541 0.055(7) Uiso 1 1 calc R . . . .
C81 C 0.6216(2) 0.59521(11) 0.88036(8) 0.0456(5) Uani 1 1 d . . . . .
H81A H 0.638559 0.643934 0.891667 0.050(6) Uiso 1 1 calc R . . . .
H81B H 0.671692 0.570738 0.906564 0.063(7) Uiso 1 1 calc R . . . .
C82 C 0.4780(2) 0.56732(10) 0.87462(8) 0.0461(5) Uani 1 1 d . . . . .
H82A H 0.463269 0.518187 0.864780 0.057(7) Uiso 1 1 calc R . . . .
H82B H 0.449145 0.572497 0.908250 0.056(7) Uiso 1 1 calc R . . . .
C83 C 0.38326(19) 0.66535(10) 0.85431(7) 0.0391(4) Uani 1 1 d . . . . .
H83A H 0.469683 0.695069 0.864872 0.038(5) Uiso 1 1 calc R . . . .
H83B H 0.336739 0.661768 0.884240 0.045(6) Uiso 1 1 calc R . . . .
C84 C 0.30487(18) 0.69426(10) 0.81083(8) 0.0408(4) Uani 1 1 d . . . . .
H84A H 0.221687 0.662597 0.798358 0.057(7) Uiso 1 1 calc R . . . .
H84B H 0.283382 0.737895 0.822378 0.046(6) Uiso 1 1 calc R . . . .
C85 C 0.32002(19) 0.74053(11) 0.73038(8) 0.0437(5) Uani 1 1 d . . . . .
H85A H 0.298167 0.782590 0.744736 0.053(6) Uiso 1 1 calc R . . . .
H85B H 0.237745 0.712100 0.712424 0.050(6) Uiso 1 1 calc R . . . .
C86 C 0.4132(2) 0.75767(11) 0.69353(8) 0.0447(5) Uani 1 1 d . . . . .
H86A H 0.373998 0.783392 0.665309 0.053(6) Uiso 1 1 calc R . . . .
H86B H 0.495735 0.785930 0.711400 0.041(5) Uiso 1 1 calc R . . . .
C90 C -0.0677(3) 0.41625(16) 0.87624(12) 0.0730(8) Uani 1 1 d . . . . .
C91 C 0.0230(3) 0.4336(2) 0.84634(14) 0.0964(11) Uani 1 1 d . . . . .
H91 H 0.022746 0.403605 0.817748 0.116 Uiso 1 1 calc R U . . .
C92 C 0.1115(4) 0.4884(2) 0.85356(17) 0.1089(13) Uani 1 1 d . . . . .
H92 H 0.173069 0.498303 0.830829 0.131 Uiso 1 1 calc R U . . .
C93 C 0.1131(3) 0.5324(2) 0.89583(17) 0.0921(10) Uani 1 1 d . . . . .
H93 H 0.178341 0.572234 0.902012 0.111 Uiso 1 1 calc R U . . .
C94 C 0.0254(3) 0.52039(16) 0.92813(13) 0.0773(8) Uani 1 1 d . . . . .
H94 H 0.027589 0.551228 0.956415 0.093 Uiso 1 1 calc R U . . .
C95 C -0.0684(3) 0.46139(16) 0.91878(12) 0.0712(7) Uani 1 1 d . . . . .
H95 H -0.132199 0.451352 0.940571 0.085 Uiso 1 1 calc R U . . .
C96 C -0.1644(5) 0.3514(3) 0.8692(2) 0.152(2) Uani 1 1 d . . . . .
H96A H -0.220586 0.350138 0.895603 0.228 Uiso 1 1 calc R U . . .
H96B H -0.218767 0.348689 0.834989 0.228 Uiso 1 1 calc R U . . .
H96C H -0.117472 0.312959 0.872266 0.228 Uiso 1 1 calc R U . . .
C100 C 0.6515(2) 0.63706(11) 1.01346(7) 0.0461(5) Uani 1 1 d . . . . .
C101 C 0.5985(2) 0.69308(11) 0.99720(8) 0.0507(5) Uani 1 1 d . . . . .
H101 H 0.652489 0.730288 0.985222 0.066(8) Uiso 1 1 calc R . . . .
C102 C 0.4680(3) 0.69575(12) 0.99811(9) 0.0563(6) Uani 1 1 d . . . . .
H102 H 0.433317 0.734871 0.987168 0.068(8) Uiso 1 1 calc R . . . .
C103 C 0.3877(3) 0.64171(13) 1.01489(9) 0.0590(6) Uani 1 1 d . . . . .
H103 H 0.298087 0.643578 1.015704 0.079(9) Uiso 1 1 calc R . . . .
C104 C 0.4388(3) 0.58542(13) 1.03034(9) 0.0588(6) Uani 1 1 d . . . . .
H104 H 0.383827 0.547787 1.041348 0.073(8) Uiso 1 1 calc R . . . .
C105 C 0.5692(3) 0.58302(11) 1.03001(8) 0.0524(6) Uani 1 1 d . . . . .
H105 H 0.603480 0.543896 1.041255 0.070(8) Uiso 1 1 calc R . . . .
C106 C 0.7941(3) 0.63477(15) 1.01375(11) 0.0641(7) Uani 1 1 d . . . . .
H10A H 0.825731 0.663229 0.987092 0.109(12) Uiso 1 1 calc R . . . .
H10B H 0.804821 0.587850 1.006829 0.110(12) Uiso 1 1 calc R . . . .
H10C H 0.844843 0.651724 1.047508 0.144(16) Uiso 1 1 calc R . . . .
C115 C 0.1954(4) 0.9418(2) 0.59189(15) 0.1020(18) Uani 0.629(3) 1 d G U P D 4
H115 H 0.134477 0.958674 0.609661 0.122 Uiso 0.629(3) 1 calc R U P D 4
C116 C 0.1613(3) 0.87843(19) 0.56575(15) 0.0774(12) Uani 0.629(3) 1 d G U P D 4
H116 H 0.076962 0.851989 0.565668 0.093 Uiso 0.629(3) 1 calc R U P D 4
C117 C 0.2505(3) 0.85375(14) 0.53974(14) 0.0511(12) Uani 0.629(3) 1 d DG U P D 4
H117 H 0.227111 0.810434 0.521885 0.061 Uiso 0.629(3) 1 calc R U P D 4
C118 C 0.3738(2) 0.89243(16) 0.53987(12) 0.0545(8) Uani 0.629(3) 1 d G U P D 4
C119 C 0.4080(3) 0.95581(15) 0.56600(14) 0.0891(16) Uani 0.629(3) 1 d DG U P D 4
H119 H 0.492294 0.982246 0.566085 0.107 Uiso 0.629(3) 1 calc R U P D 4
C120 C 0.3188(5) 0.98049(15) 0.59201(15) 0.1111(18) Uani 0.629(3) 1 d G U P D 4
H120 H 0.342146 1.023803 0.609869 0.133 Uiso 0.629(3) 1 calc R U P D 4
C121 C 0.4686(5) 0.8660(3) 0.5124(2) 0.131(3) Uani 0.629(3) 1 d D U P D 4
H12A H 0.511473 0.834122 0.533822 0.197 Uiso 0.629(3) 1 calc R U P D 4
H12B H 0.534873 0.903747 0.505422 0.197 Uiso 0.629(3) 1 calc R U P D 4
H12C H 0.422238 0.842507 0.479887 0.197 Uiso 0.629(3) 1 calc R U P D 4
C130 C 0.4550(3) 0.08368(16) 0.85533(12) 0.0539(13) Uani 0.554(5) 1 d G . P E 1
C131 C 0.5611(4) 0.05448(15) 0.87676(14) 0.0482(13) Uani 0.554(5) 1 d G . P E 1
H131 H 0.547283 0.008854 0.886625 0.27(7) Uiso 0.554(5) 1 calc R . P E 1
C132 C 0.6875(3) 0.0921(2) 0.88377(15) 0.0688(15) Uani 0.554(5) 1 d G . P E 1
H132 H 0.760042 0.072100 0.898423 0.10(2) Uiso 0.554(5) 1 calc R . P E 1
C133 C 0.7078(3) 0.1588(2) 0.86934(18) 0.079(2) Uani 0.554(5) 1 d G . P E 1
H133 H 0.794142 0.184493 0.874134 0.078(19) Uiso 0.554(5) 1 calc R . P E 1
C134 C 0.6016(4) 0.18801(14) 0.84791(19) 0.083(2) Uani 0.554(5) 1 d G . P E 1
H134 H 0.615484 0.233640 0.838048 0.17(4) Uiso 0.554(5) 1 calc R . P E 1
C135 C 0.4753(3) 0.15044(16) 0.84090(15) 0.0572(16) Uani 0.554(5) 1 d G . P E 1
H135 H 0.402724 0.170395 0.826249 0.11(3) Uiso 0.554(5) 1 calc R . P E 1
C136 C 0.3203(6) 0.0440(4) 0.8479(3) 0.070(2) Uani 0.554(5) 1 d . . P E 1
H13A H 0.323254 -0.004117 0.841648 0.16(4) Uiso 0.554(5) 1 calc R . P E 1
H13B H 0.266722 0.060060 0.818275 0.17(4) Uiso 0.554(5) 1 calc R . P E 1
H13C H 0.281673 0.049930 0.878840 0.13(2) Uiso 0.554(5) 1 calc R . P E 1
C139 C 0.4858(7) 0.0199(3) 0.8768(2) 0.088(2) Uani 0.446(5) 1 d G U P E 2
H139 H 0.502018 -0.023264 0.887598 0.25(7) Uiso 0.446(5) 1 calc R . P E 2
C138 C 0.5895(5) 0.0740(4) 0.8796(2) 0.095(3) Uani 0.446(5) 1 d G U P E 2
H138 H 0.676574 0.067828 0.892349 0.48(17) Uiso 0.446(5) 1 calc R . P E 2
C137 C 0.5657(6) 0.1371(3) 0.8639(2) 0.091(3) Uani 0.446(5) 1 d G U P E 2
C142 C 0.4383(7) 0.1462(2) 0.8453(2) 0.087(3) Uani 0.446(5) 1 d G U P E 2
H142 H 0.422081 0.189337 0.834499 0.10(3) Uiso 0.446(5) 1 calc R . P E 2
C141 C 0.3346(5) 0.0921(3) 0.84246(18) 0.0608(17) Uani 0.446(5) 1 d G U P E 2
H141 H 0.247524 0.098246 0.829747 0.08(2) Uiso 0.446(5) 1 calc R . P E 2
C140 C 0.3584(6) 0.0289(3) 0.8582(2) 0.071(3) Uani 0.446(5) 1 d G U P E 2
H140 H 0.287490 -0.008055 0.856297 0.08(2) Uiso 0.446(5) 1 calc R . P E 2
C143 C 0.680(2) 0.1930(11) 0.8702(8) 0.178(7) Uani 0.446(5) 1 d . U P E 2
H14D H 0.697737 0.212439 0.905635 0.5(2) Uiso 0.446(5) 1 calc R . P E 2
H14E H 0.661304 0.228197 0.846354 0.12(4) Uiso 0.446(5) 1 calc R . P E 2
H14F H 0.757188 0.175271 0.862698 0.37(19) Uiso 0.446(5) 1 calc R . P E 2
C1A C 0.4388(13) 0.8730(8) 0.5183(6) 0.076(5) Uani 0.155(3) 1 d G U P F 3
H1A H 0.496333 0.854585 0.499594 0.091 Uiso 0.155(3) 1 calc R U P F 3
C1B C 0.3168(14) 0.8352(6) 0.5218(5) 0.062(4) Uani 0.155(3) 1 d G U P F 3
H1B H 0.290848 0.791013 0.505485 0.074 Uiso 0.155(3) 1 calc R U P F 3
C1D C 0.2326(12) 0.8622(6) 0.5491(6) 0.060(4) Uani 0.155(3) 1 d DG U P F 3
H1D H 0.149184 0.836364 0.551501 0.072 Uiso 0.155(3) 1 calc R U P F 3
C87 C 0.2705(13) 0.9269(7) 0.5729(7) 0.067(5) Uani 0.155(3) 1 d DG U P F 3
C1E C 0.3926(13) 0.9646(6) 0.5694(6) 0.072(5) Uani 0.155(3) 1 d DG U P F 3
H1E H 0.418487 1.008861 0.585734 0.086 Uiso 0.155(3) 1 calc R U P F 3
C1C C 0.4767(11) 0.9377(7) 0.5421(6) 0.068(4) Uani 0.155(3) 1 d G U P F 3
H1C H 0.560154 0.963511 0.539719 0.081 Uiso 0.155(3) 1 calc R U P F 3
C1F C 0.196(2) 0.9489(11) 0.6080(9) 0.091(6) Uani 0.155(3) 1 d D U P F 3
H1FA H 0.102669 0.936037 0.593997 0.137 Uiso 0.155(3) 1 calc R U P F 3
H1FB H 0.219078 0.998330 0.613700 0.137 Uiso 0.155(3) 1 calc R U P F 3
H1FC H 0.215777 0.927542 0.640745 0.137 Uiso 0.155(3) 1 calc R U P F 3
C108 C 0.3451(10) 0.9689(4) 0.5806(4) 0.053(2) Uani 0.217(3) 1 d G U P G 5
H108 H 0.330220 1.006155 0.600505 0.063 Uiso 0.217(3) 1 calc R U P G 5
C89 C 0.2563(7) 0.9081(5) 0.5749(4) 0.047(2) Uani 0.217(3) 1 d DG U P G 5
C97 C 0.2781(9) 0.8536(4) 0.5457(4) 0.040(2) Uani 0.217(3) 1 d G U P G 5
H97 H 0.217355 0.812047 0.541774 0.048 Uiso 0.217(3) 1 calc R U P G 5
C98 C 0.3888(10) 0.8598(4) 0.5222(4) 0.060(2) Uani 0.217(3) 1 d G U P G 5
H98 H 0.403720 0.822512 0.502226 0.072 Uiso 0.217(3) 1 calc R U P G 5
C99 C 0.4777(8) 0.9205(5) 0.5279(4) 0.060(3) Uani 0.217(3) 1 d G U P G 5
H99 H 0.553337 0.924798 0.511816 0.072 Uiso 0.217(3) 1 calc R U P G 5
C107 C 0.4558(9) 0.9751(4) 0.5571(5) 0.080(3) Uani 0.217(3) 1 d G U P G 5
H107 H 0.516589 1.016619 0.560956 0.096 Uiso 0.217(3) 1 calc R U P G 5
C88 C 0.1437(12) 0.9027(8) 0.5982(6) 0.073(3) Uani 0.217(3) 1 d D U P G 5
H88A H 0.167107 0.925426 0.632683 0.110 Uiso 0.217(3) 1 calc R U P G 5
H88B H 0.107925 0.854707 0.600956 0.110 Uiso 0.217(3) 1 calc R U P G 5
H88C H 0.077652 0.924308 0.577295 0.110 Uiso 0.217(3) 1 calc R U P G 5
C110 C 1.1990(6) 0.8491(3) 0.9259(3) 0.079(2) Uani 0.799(13) 1 d D U P C 7
H11A H 1.194307 0.897344 0.922864 0.102(14) Uiso 0.799(13) 1 calc R . P C 7
H11B H 1.245151 0.834082 0.899410 0.069(10) Uiso 0.799(13) 1 calc R . P C 7
H11C H 1.246542 0.842326 0.960067 0.16(3) Uiso 0.799(13) 1 calc R . P C 7
C73 C 1.2253(14) 0.8298(12) 0.9479(11) 0.065(6) Uani 0.201(13) 1 d D U P C 6
H73A H 1.256511 0.874646 0.965530 0.09(5) Uiso 0.201(13) 1 calc R . P C 6
H73B H 1.278639 0.823456 0.921382 0.02(2) Uiso 0.201(13) 1 calc R . P C 6
H73C H 1.232831 0.794624 0.972844 0.04(3) Uiso 0.201(13) 1 calc R . P C 6
C109 C 1.0831(11) 0.8244(8) 0.9229(5) 0.041(4) Uani 0.201(13) 1 d D U P C 6
H109 H 1.076569 0.859374 0.896642 0.05(3) Uiso 0.201(13) 1 calc R . P C 6
C111 C 1.0347(13) 0.7546(11) 0.8965(9) 0.061(6) Uani 0.201(13) 1 d D U P C 6
H11D H 1.038449 0.720105 0.922138 0.07(7) Uiso 0.201(13) 1 calc R . P C 6
H11E H 1.090341 0.746754 0.871161 0.05(3) Uiso 0.201(13) 1 calc R . P C 6
H11F H 0.943842 0.751628 0.878975 0.05(3) Uiso 0.201(13) 1 calc R . P C 6
N1A N -0.07609(15) 0.27179(8) 0.59636(6) 0.0330(4) Uani 0.550(19) 1 d D . P A 9
C31A C -0.18952(18) 0.25953(11) 0.58548(8) 0.0486(6) Uani 0.550(19) 1 d D . P A 9
N2A N 0.55412(15) 0.83703(8) 0.83786(6) 0.0332(4) Uani 0.572(19) 1 d . . P B 11
C74A C 0.45624(18) 0.85626(11) 0.83860(8) 0.0474(5) Uani 0.572(19) 1 d . . P B 11

loop_
_atom_site_aniso_label
_atom_site_aniso_U_11
_atom_site_aniso_U_22
_atom_site_aniso_U_33
_atom_site_aniso_U_23
_atom_site_aniso_U_13
_atom_site_aniso_U_12
P1 0.02396(19) 0.0258(2) 0.02279(19) -0.00298(15) 0.00664(15) 0.00511(15)
Na1 0.0447(4) 0.0403(4) 0.0383(4) -0.0113(3) 0.0106(3) 0.0034(3)
N1 0.0328(10) 0.0561(12) 0.0563(12) -0.0051(9) 0.0030(8) 0.0111(8)
O1 0.0367(6) 0.0447(7) 0.0223(6) -0.0050(5) 0.0035(5) 0.0164(5)
O2 0.0544(8) 0.0259(6) 0.0470(8) -0.0029(5) 0.0261(6) 0.0068(6)
O3 0.0327(7) 0.0559(9) 0.0548(9) -0.0097(7) 0.0099(6) 0.0099(6)
O4 0.0843(12) 0.0373(8) 0.0547(9) -0.0034(7) 0.0313(9) 0.0029(8)
O5 0.0891(12) 0.0558(10) 0.0346(8) 0.0102(7) 0.0203(8) 0.0127(9)
O6 0.0459(8) 0.0523(9) 0.0426(8) -0.0040(7) 0.0004(6) 0.0077(7)
O7 0.0565(9) 0.0458(8) 0.0449(8) 0.0003(7) 0.0058(7) -0.0113(7)
O8 0.0798(12) 0.0545(10) 0.0614(11) 0.0080(8) 0.0276(9) 0.0198(9)
C1 0.0188(6) 0.0240(7) 0.0208(7) -0.0018(6) 0.0043(5) 0.0028(5)
C2 0.0218(7) 0.0240(7) 0.0226(7) 0.0017(6) 0.0058(6) 0.0031(6)
C3 0.0347(8) 0.0209(7) 0.0288(8) -0.0006(6) 0.0107(7) 0.0047(6)
C4 0.0405(9) 0.0280(8) 0.0263(8) -0.0036(6) 0.0137(7) 0.0055(7)
C5 0.0330(8) 0.0284(8) 0.0216(7) 0.0014(6) 0.0092(6) 0.0026(6)
C6 0.0207(7) 0.0238(7) 0.0219(7) 0.0013(6) 0.0037(5) 0.0031(6)
C7 0.0287(8) 0.0226(7) 0.0222(7) 0.0015(6) 0.0082(6) 0.0058(6)
C8 0.0317(8) 0.0227(7) 0.0253(8) 0.0000(6) 0.0091(6) 0.0027(6)
C9 0.0424(10) 0.0287(9) 0.0313(9) 0.0055(7) 0.0122(7) -0.0001(7)
C10 0.0533(11) 0.0332(9) 0.0303(9) 0.0128(7) 0.0100(8) 0.0069(8)
C11 0.0401(9) 0.0357(9) 0.0287(9) 0.0062(7) 0.0014(7) 0.0102(8)
C12 0.0294(8) 0.0272(8) 0.0267(8) 0.0014(6) 0.0060(6) 0.0069(6)
C13 0.0307(8) 0.0284(8) 0.0268(8) 0.0009(6) 0.0064(6) -0.0012(6)
C14 0.0447(11) 0.0371(10) 0.0368(10) -0.0084(8) 0.0061(8) -0.0010(8)
C15 0.0324(9) 0.0428(11) 0.0407(10) 0.0002(8) 0.0114(8) -0.0003(8)
C16 0.0255(8) 0.0367(9) 0.0324(9) 0.0051(7) 0.0032(6) 0.0066(7)
C17 0.0331(10) 0.0538(13) 0.0453(11) -0.0055(10) 0.0025(8) -0.0001(9)
C18 0.0341(10) 0.0610(14) 0.0503(12) 0.0003(10) 0.0123(9) 0.0125(9)
C19 0.0276(7) 0.0241(7) 0.0232(7) 0.0015(6) 0.0090(6) 0.0031(6)
C20 0.0298(8) 0.0284(8) 0.0273(8) 0.0027(6) 0.0082(6) 0.0065(6)
C21 0.0430(10) 0.0330(9) 0.0430(10) 0.0095(8) 0.0115(8) 0.0136(8)
C22 0.0556(12) 0.0254(9) 0.0574(13) 0.0086(8) 0.0198(10) 0.0063(8)
C23 0.0420(10) 0.0300(9) 0.0469(11) -0.0002(8) 0.0139(8) -0.0060(8)
C24 0.0313(8) 0.0310(9) 0.0288(8) 0.0007(7) 0.0092(7) -0.0005(7)
C25 0.0301(8) 0.0378(9) 0.0318(9) 0.0071(7) 0.0023(7) 0.0073(7)
C26 0.0544(13) 0.0623(15) 0.0355(11) 0.0037(10) -0.0021(9) -0.0044(11)
C27 0.0335(10) 0.0632(15) 0.0729(17) 0.0168(12) 0.0114(10) 0.0182(10)
C28 0.0279(8) 0.0453(11) 0.0348(9) 0.0073(8) 0.0021(7) -0.0043(7)
C29 0.0438(11) 0.0512(13) 0.0502(12) -0.0033(10) -0.0006(9) 0.0174(10)
C30 0.0421(12) 0.097(2) 0.0434(12) -0.0210(13) -0.0004(10) 0.0085(13)
C31 0.0307(9) 0.0397(9) 0.0298(8) -0.0043(7) 0.0068(6) 0.0091(7)
C32 0.0384(12) 0.094(2) 0.0593(15) -0.0231(14) 0.0210(11) -0.0132(12)
C33 0.0817(18) 0.0511(14) 0.0644(16) -0.0179(12) 0.0438(14) -0.0283(13)
C34 0.106(2) 0.0363(12) 0.098(2) 0.0195(13) 0.067(2) 0.0138(14)
C35 0.110(2) 0.0642(17) 0.0670(17) 0.0364(15) 0.0489(17) 0.0344(17)
C36 0.117(2) 0.0736(18) 0.0266(11) 0.0026(11) -0.0058(13) 0.0347(17)
C37 0.0707(16) 0.0719(17) 0.0461(13) -0.0142(12) -0.0212(12) 0.0263(14)
C38 0.0379(11) 0.0642(15) 0.0602(14) -0.0206(12) 0.0071(10) -0.0072(10)
C39 0.0579(14) 0.0533(13) 0.0486(13) -0.0143(11) 0.0157(11) -0.0207(11)
C40 0.120(2) 0.0328(12) 0.0669(17) 0.0055(11) 0.0257(17) 0.0138(14)
C41 0.0883(19) 0.0495(14) 0.0613(16) 0.0174(12) 0.0270(14) 0.0012(13)
C42 0.096(2) 0.0607(15) 0.0590(15) 0.0110(12) 0.0372(15) 0.0525(15)
C43 0.0533(14) 0.090(2) 0.0649(16) -0.0148(14) 0.0030(12) 0.0463(14)
P2 0.02101(18) 0.02313(19) 0.0259(2) 0.00110(15) 0.00429(15) 0.00101(14)
Na2 0.0307(3) 0.0299(3) 0.0396(4) -0.0058(3) 0.0031(3) 0.0054(3)
N2 0.0349(10) 0.0544(12) 0.0560(12) -0.0053(9) 0.0144(8) 0.0114(8)
O9 0.0406(7) 0.0319(6) 0.0341(7) 0.0097(5) -0.0008(5) -0.0079(5)
O10 0.0281(6) 0.0277(6) 0.0333(6) -0.0051(5) 0.0099(5) 0.0004(5)
O11 0.0518(8) 0.0443(8) 0.0353(7) 0.0051(6) 0.0084(6) 0.0011(6)
O12 0.0684(10) 0.0518(9) 0.0544(10) -0.0044(7) 0.0318(8) -0.0062(8)
O13 0.0445(8) 0.0392(8) 0.0677(10) 0.0013(7) 0.0235(7) 0.0153(6)
O14 0.0389(7) 0.0395(7) 0.0435(8) -0.0003(6) 0.0001(6) 0.0047(6)
O15 0.0498(8) 0.0359(7) 0.0363(7) -0.0021(6) 0.0082(6) 0.0029(6)
O16 0.0270(6) 0.0420(7) 0.0394(7) 0.0032(6) 0.0066(5) 0.0098(5)
C44 0.0189(6) 0.0224(7) 0.0250(7) 0.0011(6) 0.0050(5) 0.0045(5)
C45 0.0229(7) 0.0244(7) 0.0266(8) 0.0032(6) 0.0055(6) 0.0065(6)
C46 0.0336(8) 0.0252(8) 0.0326(9) 0.0070(7) 0.0077(7) 0.0024(6)
C47 0.0355(9) 0.0233(8) 0.0390(10) 0.0017(7) 0.0035(7) -0.0027(7)
C48 0.0304(8) 0.0276(8) 0.0293(8) -0.0015(7) 0.0016(6) 0.0010(6)
C49 0.0216(7) 0.0249(7) 0.0258(8) 0.0014(6) 0.0040(6) 0.0059(6)
C50 0.0270(7) 0.0249(8) 0.0253(8) 0.0057(6) 0.0084(6) 0.0034(6)
C51 0.0289(8) 0.0289(8) 0.0319(9) 0.0013(7) 0.0091(7) 0.0043(6)
C52 0.0388(9) 0.0395(10) 0.0310(9) -0.0007(7) 0.0149(7) 0.0047(8)
C53 0.0453(10) 0.0493(11) 0.0228(8) 0.0044(8) 0.0099(7) 0.0043(9)
C54 0.0360(9) 0.0483(11) 0.0267(9) 0.0110(8) 0.0062(7) 0.0104(8)
C55 0.0311(8) 0.0323(9) 0.0264(8) 0.0084(7) 0.0083(6) 0.0074(7)
C56 0.0325(9) 0.0402(10) 0.0438(11) -0.0045(8) 0.0054(8) 0.0144(8)
C57 0.0348(10) 0.0384(11) 0.0725(15) 0.0088(10) 0.0152(10) 0.0092(8)
C58 0.0369(12) 0.0416(14) 0.169(4) 0.0154(17) 0.0066(16) 0.0044(10)
C59 0.0356(9) 0.0416(10) 0.0281(8) 0.0093(7) 0.0079(7) 0.0174(8)
C60 0.0365(10) 0.0737(16) 0.0383(11) 0.0063(10) 0.0065(8) 0.0246(10)
C61 0.0652(14) 0.0413(11) 0.0553(13) 0.0164(10) 0.0199(11) 0.0262(10)
C62 0.0230(7) 0.0240(7) 0.0232(7) 0.0001(6) 0.0022(6) 0.0009(6)
C63 0.0253(7) 0.0286(8) 0.0268(8) -0.0029(6) 0.0034(6) 0.0032(6)
C64 0.0381(9) 0.0404(10) 0.0258(8) 0.0012(7) 0.0087(7) 0.0070(8)
C65 0.0459(10) 0.0430(10) 0.0256(9) 0.0073(7) 0.0024(7) 0.0080(8)
C66 0.0353(9) 0.0374(10) 0.0349(9) 0.0079(7) 0.0009(7) 0.0113(7)
C67 0.0273(8) 0.0306(8) 0.0297(8) 0.0033(7) 0.0054(6) 0.0066(6)
C68 0.0296(8) 0.0378(9) 0.0301(9) -0.0025(7) 0.0059(7) 0.0103(7)
C69 0.0309(9) 0.0564(13) 0.0530(13) 0.0006(10) 0.0113(9) 0.0083(9)
C70 0.0485(11) 0.0437(11) 0.0424(11) -0.0080(9) 0.0019(9) 0.0182(9)
C71 0.0319(13) 0.0350(16) 0.0343(15) 0.0044(11) 0.0105(11) 0.0115(11)
C72 0.056(2) 0.0363(14) 0.053(2) -0.0016(14) 0.0157(17) 0.0144(13)
C74 0.0297(8) 0.0330(8) 0.0362(9) -0.0039(7) 0.0083(6) 0.0012(6)
C75 0.0619(14) 0.0595(14) 0.0313(10) 0.0098(9) 0.0084(9) -0.0054(11)
C76 0.0838(18) 0.0689(16) 0.0320(11) -0.0041(11) 0.0188(11) -0.0158(14)
C77 0.0705(16) 0.0629(16) 0.0677(16) -0.0086(13) 0.0445(14) -0.0004(13)
C78 0.0736(17) 0.0533(15) 0.102(2) -0.0020(14) 0.0572(16) 0.0208(13)
C79 0.0405(12) 0.0432(12) 0.102(2) 0.0127(12) 0.0172(12) 0.0177(10)
C80 0.0362(10) 0.0439(12) 0.0715(15) 0.0089(11) -0.0071(10) 0.0062(9)
C81 0.0613(13) 0.0380(11) 0.0335(10) 0.0047(8) -0.0033(9) 0.0079(9)
C82 0.0657(14) 0.0359(10) 0.0360(10) 0.0064(8) 0.0124(9) 0.0027(9)
C83 0.0419(10) 0.0378(10) 0.0381(10) -0.0047(8) 0.0170(8) -0.0006(8)
C84 0.0284(9) 0.0436(11) 0.0510(12) -0.0064(9) 0.0139(8) 0.0029(8)
C85 0.0335(9) 0.0443(11) 0.0519(12) 0.0040(9) -0.0037(8) 0.0126(8)
C86 0.0428(11) 0.0428(11) 0.0447(11) 0.0092(9) -0.0041(9) 0.0064(9)
C90 0.0544(15) 0.0760(19) 0.084(2) -0.0085(16) 0.0119(14) 0.0007(13)
C91 0.074(2) 0.139(3) 0.088(2) 0.030(2) 0.0423(18) 0.025(2)
C92 0.097(3) 0.126(3) 0.104(3) 0.036(3) 0.029(2) 0.006(3)
C93 0.070(2) 0.089(2) 0.112(3) 0.031(2) 0.007(2) 0.0047(17)
C94 0.0678(18) 0.0682(18) 0.090(2) 0.0150(16) -0.0038(16) 0.0095(14)
C95 0.0644(16) 0.082(2) 0.0713(18) 0.0141(15) 0.0180(14) 0.0157(14)
C96 0.107(3) 0.144(4) 0.190(5) -0.066(4) 0.056(3) -0.037(3)
C100 0.0621(13) 0.0440(11) 0.0269(9) -0.0050(8) 0.0032(9) -0.0012(10)
C101 0.0655(14) 0.0421(12) 0.0401(11) 0.0059(9) 0.0105(10) -0.0051(10)
C102 0.0687(15) 0.0482(13) 0.0517(13) 0.0063(10) 0.0107(11) 0.0082(11)
C103 0.0644(16) 0.0625(15) 0.0488(13) -0.0007(11) 0.0185(11) -0.0010(12)
C104 0.0764(17) 0.0506(14) 0.0432(12) 0.0017(10) 0.0177(11) -0.0140(12)
C105 0.0808(17) 0.0368(11) 0.0341(11) 0.0015(8) 0.0052(10) -0.0014(11)
C106 0.0670(16) 0.0642(17) 0.0563(15) -0.0048(13) 0.0031(12) 0.0058(13)
C115 0.176(4) 0.122(4) 0.041(3) 0.021(3) 0.023(3) 0.112(3)
C116 0.057(2) 0.102(3) 0.086(3) 0.032(2) 0.027(2) 0.0328(19)
C117 0.0414(19) 0.048(2) 0.060(3) -0.0035(19) -0.0040(19) 0.0107(15)
C118 0.0393(15) 0.084(2) 0.0414(19) 0.0231(16) -0.0002(13) 0.0171(15)
C119 0.090(3) 0.066(2) 0.078(4) 0.036(2) -0.053(3) -0.023(2)
C120 0.220(5) 0.046(2) 0.050(3) -0.008(2) -0.054(3) 0.047(2)
C121 0.081(3) 0.282(7) 0.069(4) 0.067(4) 0.034(3) 0.110(4)
C130 0.053(2) 0.079(3) 0.0316(19) -0.0092(19) 0.0067(17) 0.020(2)
C131 0.060(3) 0.047(3) 0.041(3) 0.0118(19) 0.007(2) 0.021(2)
C132 0.061(3) 0.092(4) 0.062(3) 0.014(3) 0.005(2) 0.041(3)
C133 0.052(3) 0.091(5) 0.084(4) -0.013(4) -0.008(3) 0.001(3)
C134 0.081(4) 0.056(3) 0.101(5) -0.003(3) -0.019(4) 0.015(3)
C135 0.068(3) 0.054(3) 0.052(3) 0.000(2) -0.012(2) 0.040(2)
C136 0.058(3) 0.101(6) 0.050(3) 0.002(4) 0.017(3) 0.007(4)
C139 0.125(6) 0.089(5) 0.061(4) -0.001(4) 0.024(4) 0.046(4)
C138 0.090(6) 0.132(7) 0.074(6) 0.007(5) 0.014(5) 0.053(5)
C137 0.092(5) 0.114(6) 0.061(4) -0.009(4) 0.022(4) -0.010(4)
C142 0.123(6) 0.075(6) 0.074(5) 0.007(5) 0.034(5) 0.032(5)
C141 0.077(4) 0.074(4) 0.038(3) 0.006(3) 0.010(3) 0.029(3)
C140 0.113(7) 0.065(4) 0.038(4) -0.004(3) 0.016(4) 0.025(5)
C143 0.159(11) 0.210(13) 0.150(13) 0.002(12) 0.024(10) -0.013(11)
C1A 0.069(8) 0.081(8) 0.074(10) 0.015(6) 0.014(8) -0.001(6)
C1B 0.061(7) 0.067(6) 0.055(7) -0.003(6) 0.007(6) 0.004(5)
C1D 0.073(7) 0.046(6) 0.066(9) 0.020(5) 0.013(6) 0.024(5)
C87 0.081(7) 0.067(7) 0.053(8) 0.001(6) 0.000(6) 0.022(6)
C1E 0.065(7) 0.068(7) 0.070(10) 0.014(7) -0.034(6) 0.020(5)
C1C 0.061(6) 0.080(7) 0.047(8) 0.021(6) -0.017(5) -0.006(5)
C1F 0.118(11) 0.116(14) 0.048(11) -0.003(9) -0.001(8) 0.062(11)
C108 0.071(5) 0.038(4) 0.039(6) -0.014(4) -0.025(4) 0.014(3)
C89 0.062(4) 0.035(3) 0.039(4) 0.009(3) -0.013(3) 0.019(3)
C97 0.036(3) 0.037(3) 0.037(4) -0.007(3) -0.008(3) -0.009(3)
C98 0.053(4) 0.066(4) 0.061(5) 0.018(3) 0.013(3) 0.004(3)
C99 0.046(4) 0.072(4) 0.062(5) 0.024(4) 0.012(4) 0.001(3)
C107 0.082(5) 0.071(4) 0.078(5) 0.011(4) 0.001(4) 0.000(3)
C88 0.062(5) 0.080(7) 0.076(8) -0.023(6) -0.003(4) 0.024(4)
C110 0.059(3) 0.062(3) 0.117(5) -0.036(3) 0.059(3) -0.017(2)
C73 0.029(5) 0.063(11) 0.098(14) -0.028(9) 0.006(6) 0.002(5)
C109 0.040(6) 0.038(5) 0.052(7) 0.007(4) 0.009(5) 0.024(5)
C111 0.028(5) 0.075(10) 0.077(11) -0.034(9) 0.012(6) 0.004(5)
N1A 0.0307(9) 0.0397(9) 0.0298(8) -0.0043(7) 0.0068(6) 0.0091(7)
C31A 0.0328(10) 0.0561(12) 0.0563(12) -0.0051(9) 0.0030(8) 0.0111(8)
N2A 0.0297(8) 0.0330(8) 0.0362(9) -0.0039(7) 0.0083(6) 0.0012(6)
C74A 0.0349(10) 0.0544(12) 0.0560(12) -0.0053(9) 0.0144(8) 0.0114(8)

loop_
_atom_type_symbol
_atom_type_description
_atom_type_scat_dispersion_real
_atom_type_scat_dispersion_imag
_atom_type_scat_source
C C 0.0033 0.0016 'International Tables Vol C Tables 4.2.6.8 and 6.1.1.4'
H H 0.0000 0.0000 'International Tables Vol C Tables 4.2.6.8 and 6.1.1.4'
N N 0.0061 0.0033 'International Tables Vol C Tables 4.2.6.8 and 6.1.1.4'
Na Na 0.0362 0.0249 'International Tables Vol C Tables 4.2.6.8 and 6.1.1.4'
O O 0.0106 0.0060 'International Tables Vol C Tables 4.2.6.8 and 6.1.1.4'
P P 0.1023 0.0942 'International Tables Vol C Tables 4.2.6.8 and 6.1.1.4'

loop_
_geom_angle_atom_site_label_1
_geom_angle_atom_site_label_2
_geom_angle_atom_site_label_3
_geom_angle
_geom_angle_site_symmetry_1
_geom_angle_site_symmetry_3
_geom_angle_publ_flag
O1 P1 C1 111.89(7) . . ?
O1 P1 C31 106.43(8) . . ?
O1 P1 N1A 106.43(8) . . ?
O2 P1 O1 120.60(8) . . ?
O2 P1 C1 112.36(7) . . ?
O2 P1 C31 104.34(8) . . ?
O2 P1 N1A 104.34(8) . . ?
C31 P1 C1 98.15(7) . . ?
N1A P1 C1 98.15(7) . . ?
O1 Na1 O3 82.35(5) . . ?
O1 Na1 O4 84.92(5) . . ?
O1 Na1 O5 99.94(5) . . ?
O1 Na1 O6 122.60(5) . . ?
O1 Na1 O7 103.63(6) . . ?
O1 Na1 O8 118.64(6) . . ?
O3 Na1 O4 59.69(6) . . ?
O3 Na1 O5 118.37(6) . . ?
O3 Na1 O6 154.95(5) . . ?
O3 Na1 O8 60.97(5) . . ?
O5 Na1 O4 59.25(6) . . ?
O5 Na1 O8 139.83(6) . . ?
O6 Na1 O4 115.85(6) . . ?
O6 Na1 O5 59.49(5) . . ?
O6 Na1 O8 103.42(6) . . ?
O7 Na1 O3 118.28(6) . . ?
O7 Na1 O4 171.07(6) . . ?
O7 Na1 O5 120.62(6) . . ?
O7 Na1 O6 61.81(5) . . ?
O7 Na1 O8 63.05(6) . . ?
O8 Na1 O4 110.75(6) . . ?
P1 O1 Na1 117.69(7) . . ?
C32 O3 Na1 123.85(15) . . ?
C32 O3 C43 112.99(19) . . ?
C43 O3 Na1 122.01(15) . . ?
C33 O4 Na1 101.02(12) . . ?
C33 O4 C34 113.7(2) . . ?
C34 O4 Na1 106.86(14) . . ?
C35 O5 Na1 117.95(16) . . ?
C35 O5 C36 111.3(2) . . ?
C36 O5 Na1 114.04(14) . . ?
C37 O6 Na1 118.72(14) . . ?
C37 O6 C38 112.06(19) . . ?
C38 O6 Na1 110.04(12) . . ?
C39 O7 Na1 120.72(13) . . ?
C41 O7 Na1 116.12(14) . . ?
C41 O7 C39 112.88(19) . . ?
C40 O8 Na1 107.49(15) . . ?
C42 O8 Na1 98.79(13) . . ?
C42 O8 C40 114.5(2) . . ?
C2 C1 P1 120.81(11) . . ?
C2 C1 C6 119.14(13) . . ?
C6 C1 P1 120.00(11) . . ?
C1 C2 C7 125.58(13) . . ?
C3 C2 C1 119.27(14) . . ?
C3 C2 C7 114.99(13) . . ?
C2 C3 H3 119.4 . . ?
C4 C3 C2 121.28(15) . . ?
C4 C3 H3 119.4 . . ?
C3 C4 H4 120.2 . . ?
C5 C4 C3 119.62(15) . . ?
C5 C4 H4 120.2 . . ?
C4 C5 H5 119.4 . . ?
C4 C5 C6 121.24(15) . . ?
C6 C5 H5 119.4 . . ?
C1 C6 C19 124.98(13) . . ?
C5 C6 C1 119.29(14) . . ?
C5 C6 C19 115.68(13) . . ?
C8 C7 C2 120.49(14) . . ?
C8 C7 C12 120.91(14) . . ?
C12 C7 C2 118.15(14) . . ?
C7 C8 C13 121.99(14) . . ?
C9 C8 C7 118.46(15) . . ?
C9 C8 C13 119.54(15) . . ?
C8 C9 H9 119.6 . . ?
C10 C9 C8 120.82(16) . . ?
C10 C9 H9 119.6 . . ?
C9 C10 H10 119.8 . . ?
C9 C10 C11 120.40(16) . . ?
C11 C10 H10 119.8 . . ?
C10 C11 H11 119.5 . . ?
C10 C11 C12 120.90(16) . . ?
C12 C11 H11 119.5 . . ?
C7 C12 C16 121.35(14) . . ?
C11 C12 C7 118.47(15) . . ?
C11 C12 C16 120.18(15) . . ?
C8 C13 H13 108.0 . . ?
C8 C13 C14 111.05(15) . . ?
C8 C13 C15 112.28(14) . . ?
C14 C13 H13 108.0 . . ?
C15 C13 H13 108.0 . . ?
C15 C13 C14 109.25(15) . . ?
C13 C14 H14A 109.5 . . ?
C13 C14 H14B 109.5 . . ?
C13 C14 H14C 109.5 . . ?
H14A C14 H14B 109.5 . . ?
H14A C14 H14C 109.5 . . ?
H14B C14 H14C 109.5 . . ?
C13 C15 H15A 109.5 . . ?
C13 C15 H15B 109.5 . . ?
C13 C15 H15C 109.5 . . ?
H15A C15 H15B 109.5 . . ?
H15A C15 H15C 109.5 . . ?
H15B C15 H15C 109.5 . . ?
C12 C16 H16 107.2 . . ?
C12 C16 C17 112.62(15) . . ?
C12 C16 C18 111.54(15) . . ?
C17 C16 H16 107.2 . . ?
C17 C16 C18 110.65(15) . . ?
C18 C16 H16 107.2 . . ?
C16 C17 H17A 109.5 . . ?
C16 C17 H17B 109.5 . . ?
C16 C17 H17C 109.5 . . ?
H17A C17 H17B 109.5 . . ?
H17A C17 H17C 109.5 . . ?
H17B C17 H17C 109.5 . . ?
C16 C18 H18A 109.5 . . ?
C16 C18 H18B 109.5 . . ?
C16 C18 H18C 109.5 . . ?
H18A C18 H18B 109.5 . . ?
H18A C18 H18C 109.5 . . ?
H18B C18 H18C 109.5 . . ?
C20 C19 C6 119.95(14) . . ?
C20 C19 C24 120.82(15) . . ?
C24 C19 C6 119.15(14) . . ?
C19 C20 C25 121.55(15) . . ?
C21 C20 C19 118.79(16) . . ?
C21 C20 C25 119.63(15) . . ?
C20 C21 H21 119.6 . . ?
C22 C21 C20 120.89(18) . . ?
C22 C21 H21 119.6 . . ?
C21 C22 H22 120.0 . . ?
C21 C22 C23 119.98(18) . . ?
C23 C22 H22 120.0 . . ?
C22 C23 H23 119.3 . . ?
C22 C23 C24 121.35(18) . . ?
C24 C23 H23 119.3 . . ?
C19 C24 C28 121.45(15) . . ?
C23 C24 C19 118.11(16) . . ?
C23 C24 C28 120.43(16) . . ?
C20 C25 H25 107.2 . . ?
C20 C25 C26 111.31(16) . . ?
C20 C25 C27 112.11(16) . . ?
C26 C25 H25 107.2 . . ?
C27 C25 H25 107.2 . . ?
C27 C25 C26 111.59(18) . . ?
C25 C26 H26A 109.5 . . ?
C25 C26 H26B 109.5 . . ?
C25 C26 H26C 109.5 . . ?
H26A C26 H26B 109.5 . . ?
H26A C26 H26C 109.5 . . ?
H26B C26 H26C 109.5 . . ?
C25 C27 H27A 109.5 . . ?
C25 C27 H27B 109.5 . . ?
C25 C27 H27C 109.5 . . ?
H27A C27 H27B 109.5 . . ?
H27A C27 H27C 109.5 . . ?
H27B C27 H27C 109.5 . . ?
C24 C28 H28 107.3 . . ?
C24 C28 C29 112.09(16) . . ?
C24 C28 C30 112.29(18) . . ?
C29 C28 H28 107.3 . . ?
C29 C28 C30 110.21(16) . . ?
C30 C28 H28 107.3 . . ?
C28 C29 H29A 109.5 . . ?
C28 C29 H29B 109.5 . . ?
C28 C29 H29C 109.5 . . ?
H29A C29 H29B 109.5 . . ?
H29A C29 H29C 109.5 . . ?
H29B C29 H29C 109.5 . . ?
C28 C30 H30A 109.5 . . ?
C28 C30 H30B 109.5 . . ?
C28 C30 H30C 109.5 . . ?
H30A C30 H30B 109.5 . . ?
H30A C30 H30C 109.5 . . ?
H30B C30 H30C 109.5 . . ?
N1 C31 P1 174.12(18) . . ?
O3 C32 H32A 109.9 . . ?
O3 C32 H32B 109.9 . . ?
O3 C32 C33 108.82(19) . . ?
H32A C32 H32B 108.3 . . ?
C33 C32 H32A 109.9 . . ?
C33 C32 H32B 109.9 . . ?
O4 C33 C32 107.99(19) . . ?
O4 C33 H33A 110.1 . . ?
O4 C33 H33B 110.1 . . ?
C32 C33 H33A 110.1 . . ?
C32 C33 H33B 110.1 . . ?
H33A C33 H33B 108.4 . . ?
O4 C34 H34A 110.1 . . ?
O4 C34 H34B 110.1 . . ?
O4 C34 C35 107.8(2) . . ?
H34A C34 H34B 108.5 . . ?
C35 C34 H34A 110.1 . . ?
C35 C34 H34B 110.1 . . ?
O5 C35 C34 107.7(2) . . ?
O5 C35 H35A 110.2 . . ?
O5 C35 H35B 110.2 . . ?
C34 C35 H35A 110.2 . . ?
C34 C35 H35B 110.2 . . ?
H35A C35 H35B 108.5 . . ?
O5 C36 H36A 110.3 . . ?
O5 C36 H36B 110.3 . . ?
O5 C36 C37 107.31(19) . . ?
H36A C36 H36B 108.5 . . ?
C37 C36 H36A 110.3 . . ?
C37 C36 H36B 110.3 . . ?
O6 C37 C36 108.2(2) . . ?
O6 C37 H37A 110.1 . . ?
O6 C37 H37B 110.1 . . ?
C36 C37 H37A 110.1 . . ?
C36 C37 H37B 110.1 . . ?
H37A C37 H37B 108.4 . . ?
O6 C38 H38A 110.1 . . ?
O6 C38 H38B 110.1 . . ?
O6 C38 C39 108.11(19) . . ?
H38A C38 H38B 108.4 . . ?
C39 C38 H38A 110.1 . . ?
C39 C38 H38B 110.1 . . ?
O7 C39 C38 107.58(18) . . ?
O7 C39 H39A 110.2 . . ?
O7 C39 H39B 110.2 . . ?
C38 C39 H39A 110.2 . . ?
C38 C39 H39B 110.2 . . ?
H39A C39 H39B 108.5 . . ?
O8 C40 H40A 109.1 . . ?
O8 C40 H40B 109.1 . . ?
H40A C40 H40B 107.8 . . ?
C41 C40 O8 112.6(2) . . ?
C41 C40 H40A 109.1 . . ?
C41 C40 H40B 109.1 . . ?
O7 C41 C40 110.0(2) . . ?
O7 C41 H41A 109.7 . . ?
O7 C41 H41B 109.7 . . ?
C40 C41 H41A 109.7 . . ?
C40 C41 H41B 109.7 . . ?
H41A C41 H41B 108.2 . . ?
O8 C42 H42A 109.8 . . ?
O8 C42 H42B 109.8 . . ?
O8 C42 C43 109.4(2) . . ?
H42A C42 H42B 108.2 . . ?
C43 C42 H42A 109.8 . . ?
C43 C42 H42B 109.8 . . ?
O3 C43 C42 107.98(18) . . ?
O3 C43 H43A 110.1 . . ?
O3 C43 H43B 110.1 . . ?
C42 C43 H43A 110.1 . . ?
C42 C43 H43B 110.1 . . ?
H43A C43 H43B 108.4 . . ?
O9 P2 O10 120.41(8) . . ?
O9 P2 C44 111.88(7) . . ?
O9 P2 C74 104.92(8) . . ?
O9 P2 N2A 104.92(8) . . ?
O10 P2 C44 112.94(7) . . ?
O10 P2 C74 105.57(7) . . ?
O10 P2 N2A 105.57(7) . . ?
C74 P2 C44 97.94(7) . . ?
N2A P2 C44 97.94(7) . . ?
O10 Na2 O11 101.88(5) . . ?
O10 Na2 O13 97.11(5) . . ?
O10 Na2 O14 100.27(5) . . ?
O10 Na2 O16 88.05(5) . . ?
O11 Na2 O14 157.76(5) . . ?
O13 Na2 O11 113.48(6) . . ?
O13 Na2 O14 65.38(5) . . ?
O16 Na2 O11 65.59(5) . . ?
O16 Na2 O13 174.82(6) . . ?
O16 Na2 O14 113.36(5) . . ?
P2 O10 Na2 130.43(7) . . ?
C75 O11 Na2 116.46(13) . . ?
C86 O11 Na2 96.52(11) . . ?
C86 O11 C75 112.75(16) . . ?
C76 O12 C77 112.33(19) . . ?
C78 O13 Na2 128.84(16) . . ?
C79 O13 Na2 117.17(13) . . ?
C79 O13 C78 112.20(18) . . ?
C80 O14 Na2 97.25(12) . . ?
C80 O14 C81 111.57(16) . . ?
C81 O14 Na2 116.99(11) . . ?
C82 O15 C83 113.80(15) . . ?
C84 O16 Na2 130.47(11) . . ?
C84 O16 C85 111.89(14) . . ?
C85 O16 Na2 117.44(11) . . ?
C45 C44 P2 121.24(11) . . ?
C49 C44 P2 119.96(11) . . ?
C49 C44 C45 118.66(14) . . ?
C44 C45 C50 125.44(14) . . ?
C46 C45 C44 119.53(15) . . ?
C46 C45 C50 114.90(14) . . ?
C45 C46 H46 119.3 . . ?
C47 C46 C45 121.40(16) . . ?
C47 C46 H46 119.3 . . ?
C46 C47 H47 120.3 . . ?
C46 C47 C48 119.37(16) . . ?
C48 C47 H47 120.3 . . ?
C47 C48 H48 119.3 . . ?
C47 C48 C49 121.34(16) . . ?
C49 C48 H48 119.3 . . ?
C44 C49 C62 126.96(14) . . ?
C48 C49 C44 119.54(14) . . ?
C48 C49 C62 113.46(14) . . ?
C51 C50 C45 118.54(14) . . ?
C55 C50 C45 120.05(14) . . ?
C55 C50 C51 120.97(15) . . ?
C50 C51 C56 120.85(15) . . ?
C52 C51 C50 118.51(16) . . ?
C52 C51 C56 120.63(16) . . ?
C51 C52 H52 119.6 . . ?
C53 C52 C51 120.80(17) . . ?
C53 C52 H52 119.6 . . ?
C52 C53 H53 119.8 . . ?
C54 C53 C52 120.40(17) . . ?
C54 C53 H53 119.8 . . ?
C53 C54 H54 119.5 . . ?
C53 C54 C55 120.94(17) . . ?
C55 C54 H54 119.5 . . ?
C50 C55 C59 122.27(15) . . ?
C54 C55 C50 118.38(16) . . ?
C54 C55 C59 119.32(15) . . ?
C51 C56 H56 106.6 . . ?
C57 C56 C51 113.24(16) . . ?
C57 C56 H56 106.6 . . ?
C58 C56 C51 112.27(18) . . ?
C58 C56 H56 106.6 . . ?
C58 C56 C57 111.13(18) . . ?
C56 C57 H57A 109.5 . . ?
C56 C57 H57B 109.5 . . ?
C56 C57 H57C 109.5 . . ?
H57A C57 H57B 109.5 . . ?
H57A C57 H57C 109.5 . . ?
H57B C57 H57C 109.5 . . ?
C56 C58 H58A 109.5 . . ?
C56 C58 H58B 109.5 . . ?
C56 C58 H58C 109.5 . . ?
H58A C58 H58B 109.5 . . ?
H58A C58 H58C 109.5 . . ?
H58B C58 H58C 109.5 . . ?
C55 C59 H59 107.7 . . ?
C55 C59 C60 112.81(16) . . ?
C55 C59 C61 110.89(15) . . ?
C60 C59 H59 107.7 . . ?
C60 C59 C61 109.72(16) . . ?
C61 C59 H59 107.7 . . ?
C59 C60 H60A 109.5 . . ?
C59 C60 H60B 109.5 . . ?
C59 C60 H60C 109.5 . . ?
H60A C60 H60B 109.5 . . ?
H60A C60 H60C 109.5 . . ?
H60B C60 H60C 109.5 . . ?
C59 C61 H61A 109.5 . . ?
C59 C61 H61B 109.5 . . ?
C59 C61 H61C 109.5 . . ?
H61A C61 H61B 109.5 . . ?
H61A C61 H61C 109.5 . . ?
H61B C61 H61C 109.5 . . ?
C63 C62 C49 119.65(14) . . ?
C63 C62 C67 120.68(15) . . ?
C67 C62 C49 119.07(14) . . ?
C62 C63 C68 121.24(15) . . ?
C64 C63 C62 118.79(15) . . ?
C64 C63 C68 119.96(15) . . ?
C63 C64 H64 119.6 . . ?
C65 C64 C63 120.85(16) . . ?
C65 C64 H64 119.6 . . ?
C64 C65 H65 120.0 . . ?
C66 C65 C64 119.95(16) . . ?
C66 C65 H65 120.0 . . ?
C65 C66 H66 119.3 . . ?
C65 C66 C67 121.33(16) . . ?
C67 C66 H66 119.3 . . ?
C62 C67 C71 122.0(2) . . ?
C62 C67 C109 120.3(6) . . ?
C66 C67 C62 118.23(15) . . ?
C66 C67 C71 119.7(2) . . ?
C66 C67 C109 120.2(6) . . ?
C63 C68 H68 107.5 . . ?
C63 C68 C69 111.69(16) . . ?
C63 C68 C70 111.82(15) . . ?
C69 C68 H68 107.5 . . ?
C69 C68 C70 110.61(16) . . ?
C70 C68 H68 107.5 . . ?
C68 C69 H69A 109.5 . . ?
C68 C69 H69B 109.5 . . ?
C68 C69 H69C 109.5 . . ?
H69A C69 H69B 109.5 . . ?
H69A C69 H69C 109.5 . . ?
H69B C69 H69C 109.5 . . ?
C68 C70 H70A 109.5 . . ?
C68 C70 H70B 109.5 . . ?
C68 C70 H70C 109.5 . . ?
H70A C70 H70B 109.5 . . ?
H70A C70 H70C 109.5 . . ?
H70B C70 H70C 109.5 . . ?
C67 C71 H71 107.5 . . ?
C72 C71 C67 113.2(2) . . ?
C72 C71 H71 107.5 . . ?
C72 C71 C110 110.0(4) . . ?
C110 C71 C67 110.8(3) . . ?
C110 C71 H71 107.5 . . ?
C71 C72 H72A 109.5 . . ?
C71 C72 H72B 109.5 . . ?
C71 C72 H72C 109.5 . . ?
H72A C72 H72B 109.5 . . ?
H72A C72 H72C 109.5 . . ?
H72B C72 H72C 109.5 . . ?
N2 C74 P2 175.46(18) . . ?
O11 C75 H75A 110.2 . . ?
O11 C75 H75B 110.2 . . ?
O11 C75 C76 107.36(18) . . ?
H75A C75 H75B 108.5 . . ?
C76 C75 H75A 110.2 . . ?
C76 C75 H75B 110.2 . . ?
O12 C76 C75 111.85(19) . . ?
O12 C76 H76A 109.2 . . ?
O12 C76 H76B 109.2 . . ?
C75 C76 H76A 109.2 . . ?
C75 C76 H76B 109.2 . . ?
H76A C76 H76B 107.9 . . ?
O12 C77 H77A 110.1 . . ?
O12 C77 H77B 110.1 . . ?
O12 C77 C78 108.2(2) . . ?
H77A C77 H77B 108.4 . . ?
C78 C77 H77A 110.1 . . ?
C78 C77 H77B 110.1 . . ?
O13 C78 C77 109.54(19) . . ?
O13 C78 H78A 109.8 . . ?
O13 C78 H78B 109.8 . . ?
C77 C78 H78A 109.8 . . ?
C77 C78 H78B 109.8 . . ?
H78A C78 H78B 108.2 . . ?
O13 C79 H79A 109.9 . . ?
O13 C79 H79B 109.9 . . ?
O13 C79 C80 109.08(17) . . ?
H79A C79 H79B 108.3 . . ?
C80 C79 H79A 109.9 . . ?
C80 C79 H79B 109.9 . . ?
O14 C80 C79 108.03(18) . . ?
O14 C80 H80A 110.1 . . ?
O14 C80 H80B 110.1 . . ?
C79 C80 H80A 110.1 . . ?
C79 C80 H80B 110.1 . . ?
H80A C80 H80B 108.4 . . ?
O14 C81 H81A 110.0 . . ?
O14 C81 H81B 110.0 . . ?
O14 C81 C82 108.31(16) . . ?
H81A C81 H81B 108.4 . . ?
C82 C81 H81A 110.0 . . ?
C82 C81 H81B 110.0 . . ?
O15 C82 C81 112.98(16) . . ?
O15 C82 H82A 109.0 . . ?
O15 C82 H82B 109.0 . . ?
C81 C82 H82A 109.0 . . ?
C81 C82 H82B 109.0 . . ?
H82A C82 H82B 107.8 . . ?
O15 C83 H83A 110.1 . . ?
O15 C83 H83B 110.1 . . ?
O15 C83 C84 107.89(16) . . ?
H83A C83 H83B 108.4 . . ?
C84 C83 H83A 110.1 . . ?
C84 C83 H83B 110.1 . . ?
O16 C84 C83 108.31(15) . . ?
O16 C84 H84A 110.0 . . ?
O16 C84 H84B 110.0 . . ?
C83 C84 H84A 110.0 . . ?
C83 C84 H84B 110.0 . . ?
H84A C84 H84B 108.4 . . ?
O16 C85 H85A 110.0 . . ?
O16 C85 H85B 110.0 . . ?
O16 C85 C86 108.53(15) . . ?
H85A C85 H85B 108.4 . . ?
C86 C85 H85A 110.0 . . ?
C86 C85 H85B 110.0 . . ?
O11 C86 C85 107.51(17) . . ?
O11 C86 H86A 110.2 . . ?
O11 C86 H86B 110.2 . . ?
C85 C86 H86A 110.2 . . ?
C85 C86 H86B 110.2 . . ?
H86A C86 H86B 108.5 . . ?
C91 C90 C95 117.7(3) . . ?
C91 C90 C96 124.3(4) . . ?
C95 C90 C96 117.9(3) . . ?
C90 C91 H91 117.6 . . ?
C92 C91 C90 124.8(4) . . ?
C92 C91 H91 117.6 . . ?
C91 C92 H92 121.1 . . ?
C91 C92 C93 117.9(4) . . ?
C93 C92 H92 121.1 . . ?
C92 C93 H93 118.8 . . ?
C94 C93 C92 122.4(4) . . ?
C94 C93 H93 118.8 . . ?
C93 C94 H94 121.0 . . ?
C93 C94 C95 117.9(3) . . ?
C95 C94 H94 121.0 . . ?
C90 C95 H95 120.3 . . ?
C94 C95 C90 119.3(3) . . ?
C94 C95 H95 120.3 . . ?
C90 C96 H96A 109.5 . . ?
C90 C96 H96B 109.5 . . ?
C90 C96 H96C 109.5 . . ?
H96A C96 H96B 109.5 . . ?
H96A C96 H96C 109.5 . . ?
H96B C96 H96C 109.5 . . ?
C101 C100 C105 118.1(2) . . ?
C101 C100 C106 121.0(2) . . ?
C105 C100 C106 120.9(2) . . ?
C100 C101 H101 119.5 . . ?
C100 C101 C102 120.9(2) . . ?
C102 C101 H101 119.5 . . ?
C101 C102 H102 119.9 . . ?
C101 C102 C103 120.3(2) . . ?
C103 C102 H102 119.9 . . ?
C102 C103 H103 120.4 . . ?
C104 C103 C102 119.3(3) . . ?
C104 C103 H103 120.4 . . ?
C103 C104 H104 119.8 . . ?
C103 C104 C105 120.5(2) . . ?
C105 C104 H104 119.8 . . ?
C100 C105 H105 119.5 . . ?
C104 C105 C100 120.9(2) . . ?
C104 C105 H105 119.5 . . ?
C100 C106 H10A 109.5 . . ?
C100 C106 H10B 109.5 . . ?
C100 C106 H10C 109.5 . . ?
H10A C106 H10B 109.5 . . ?
H10A C106 H10C 109.5 . . ?
H10B C106 H10C 109.5 . . ?
C116 C115 H115 120.0 . . ?
C116 C115 C120 120.0 . . ?
C120 C115 H115 120.0 . . ?
C115 C116 H116 120.0 . . ?
C115 C116 C117 120.0 . . ?
C117 C116 H116 120.0 . . ?
C116 C117 H117 120.0 . . ?
C118 C117 C116 120.0 . . ?
C118 C117 H117 120.0 . . ?
C117 C118 C119 120.0 . . ?
C117 C118 C121 119.90(8) . . ?
C119 C118 C121 120.10(8) . . ?
C118 C119 H119 120.0 . . ?
C120 C119 C118 120.0 . . ?
C120 C119 H119 120.0 . . ?
C115 C120 H120 120.0 . . ?
C119 C120 C115 120.0 . . ?
C119 C120 H120 120.0 . . ?
C118 C121 H12A 109.5 . . ?
C118 C121 H12B 109.5 . . ?
C118 C121 H12C 109.5 . . ?
H12A C121 H12B 109.5 . . ?
H12A C121 H12C 109.5 . . ?
H12B C121 H12C 109.5 . . ?
C131 C130 C135 120.0 . . ?
C131 C130 C136 120.3(4) . . ?
C135 C130 C136 119.7(4) . . ?
C130 C131 H131 120.0 . . ?
C130 C131 C132 120.0 . . ?
C132 C131 H131 120.0 . . ?
C131 C132 H132 120.0 . . ?
C133 C132 C131 120.0 . . ?
C133 C132 H132 120.0 . . ?
C132 C133 H133 120.0 . . ?
C134 C133 C132 120.0 . . ?
C134 C133 H133 120.0 . . ?
C133 C134 H134 120.0 . . ?
C133 C134 C135 120.0 . . ?
C135 C134 H134 120.0 . . ?
C130 C135 H135 120.0 . . ?
C134 C135 C130 120.0 . . ?
C134 C135 H135 120.0 . . ?
C130 C136 H13A 109.5 . . ?
C130 C136 H13B 109.5 . . ?
C130 C136 H13C 109.5 . . ?
H13A C136 H13B 109.5 . . ?
H13A C136 H13C 109.5 . . ?
H13B C136 H13C 109.5 . . ?
C138 C139 H139 120.0 . . ?
C138 C139 C140 120.0 . . ?
C140 C139 H139 120.0 . . ?
C139 C138 H138 120.0 . . ?
C137 C138 C139 120.0 . . ?
C137 C138 H138 120.0 . . ?
C138 C137 C142 120.0 . . ?
C138 C137 C143 116.9(12) . . ?
C142 C137 C143 123.1(12) . . ?
C137 C142 H142 120.0 . . ?
C137 C142 C141 120.0 . . ?
C141 C142 H142 120.0 . . ?
C142 C141 H141 120.0 . . ?
C140 C141 C142 120.0 . . ?
C140 C141 H141 120.0 . . ?
C139 C140 H140 120.0 . . ?
C141 C140 C139 120.0 . . ?
C141 C140 H140 120.0 . . ?
C137 C143 H14D 109.5 . . ?
C137 C143 H14E 109.5 . . ?
C137 C143 H14F 109.5 . . ?
H14D C143 H14E 109.5 . . ?
H14D C143 H14F 109.5 . . ?
H14E C143 H14F 109.5 . . ?
C1B C1A H1A 120.0 . . ?
C1B C1A C1C 120.0 . . ?
C1C C1A H1A 120.0 . . ?
C1A C1B H1B 120.0 . . ?
C1A C1B C1D 120.0 . . ?
C1D C1B H1B 120.0 . . ?
C1B C1D H1D 120.0 . . ?
C87 C1D C1B 120.0 . . ?
C87 C1D H1D 120.0 . . ?
C1D C87 C1E 120.0 . . ?
C1D C87 C1F 119.50(19) . . ?
C1E C87 C1F 119.5(2) . . ?
C87 C1E H1E 120.0 . . ?
C1C C1E C87 120.0 . . ?
C1C C1E H1E 120.0 . . ?
C1A C1C H1C 120.0 . . ?
C1E C1C C1A 120.0 . . ?
C1E C1C H1C 120.0 . . ?
C87 C1F H1FA 109.5 . . ?
C87 C1F H1FB 109.5 . . ?
C87 C1F H1FC 109.5 . . ?
H1FA C1F H1FB 109.5 . . ?
H1FA C1F H1FC 109.5 . . ?
H1FB C1F H1FC 109.5 . . ?
C89 C108 H108 120.0 . . ?
C89 C108 C107 120.0 . . ?
C107 C108 H108 120.0 . . ?
C108 C89 C88 119.5(9) . . ?
C97 C89 C108 120.0 . . ?
C97 C89 C88 120.5(9) . . ?
C89 C97 H97 120.0 . . ?
C89 C97 C98 120.0 . . ?
C98 C97 H97 120.0 . . ?
C97 C98 H98 120.0 . . ?
C99 C98 C97 120.0 . . ?
C99 C98 H98 120.0 . . ?
C98 C99 H99 120.0 . . ?
C107 C99 C98 120.0 . . ?
C107 C99 H99 120.0 . . ?
C108 C107 H107 120.0 . . ?
C99 C107 C108 120.0 . . ?
C99 C107 H107 120.0 . . ?
C89 C88 H88A 109.5 . . ?
C89 C88 H88B 109.5 . . ?
C89 C88 H88C 109.5 . . ?
H88A C88 H88B 109.5 . . ?
H88A C88 H88C 109.5 . . ?
H88B C88 H88C 109.5 . . ?
C71 C110 H11A 109.5 . . ?
C71 C110 H11B 109.5 . . ?
C71 C110 H11C 109.5 . . ?
H11A C110 H11B 109.5 . . ?
H11A C110 H11C 109.5 . . ?
H11B C110 H11C 109.5 . . ?
H73A C73 H73B 109.5 . . ?
H73A C73 H73C 109.5 . . ?
H73B C73 H73C 109.5 . . ?
C109 C73 H73A 109.5 . . ?
C109 C73 H73B 109.5 . . ?
C109 C73 H73C 109.5 . . ?
C67 C109 H109 109.0 . . ?
C73 C109 C67 116.1(12) . . ?
C73 C109 H109 109.0 . . ?
C111 C109 C67 104.1(8) . . ?
C111 C109 C73 109.3(13) . . ?
C111 C109 H109 109.0 . . ?
C109 C111 H11D 109.5 . . ?
C109 C111 H11E 109.5 . . ?
C109 C111 H11F 109.5 . . ?
H11D C111 H11E 109.5 . . ?
H11D C111 H11F 109.5 . . ?
H11E C111 H11F 109.5 . . ?
C31A N1A P1 174.12(18) . . ?
C74A N2A P2 175.46(18) . . ?

loop_
_geom_bond_atom_site_label_1
_geom_bond_atom_site_label_2
_geom_bond_distance
_geom_bond_site_symmetry_2
_geom_bond_publ_flag
P1 O1 1.4750(12) . ?
P1 O2 1.4674(13) . ?
P1 C1 1.8181(15) . ?
P1 C31 1.7910(16) . ?
P1 N1A 1.7910(16) . ?
Na1 O1 2.2572(14) . ?
Na1 O3 2.5803(16) . ?
Na1 O4 2.8828(18) . ?
Na1 O5 2.7973(18) . ?
Na1 O6 2.7216(16) . ?
Na1 O7 2.5726(16) . ?
Na1 O8 2.8804(19) . ?
N1 C31 1.159(2) . ?
O3 C32 1.415(3) . ?
O3 C43 1.426(3) . ?
O4 C33 1.420(3) . ?
O4 C34 1.421(3) . ?
O5 C35 1.410(3) . ?
O5 C36 1.423(3) . ?
O6 C37 1.413(3) . ?
O6 C38 1.419(3) . ?
O7 C39 1.419(3) . ?
O7 C41 1.407(3) . ?
O8 C40 1.466(3) . ?
O8 C42 1.392(3) . ?
C1 C2 1.412(2) . ?
C1 C6 1.415(2) . ?
C2 C3 1.394(2) . ?
C2 C7 1.502(2) . ?
C3 H3 0.9500 . ?
C3 C4 1.381(2) . ?
C4 H4 0.9500 . ?
C4 C5 1.377(2) . ?
C5 H5 0.9500 . ?
C5 C6 1.394(2) . ?
C6 C19 1.503(2) . ?
C7 C8 1.404(2) . ?
C7 C12 1.411(2) . ?
C8 C9 1.396(2) . ?
C8 C13 1.521(2) . ?
C9 H9 0.9500 . ?
C9 C10 1.377(3) . ?
C10 H10 0.9500 . ?
C10 C11 1.385(3) . ?
C11 H11 0.9500 . ?
C11 C12 1.387(2) . ?
C12 C16 1.521(2) . ?
C13 H13 1.0000 . ?
C13 C14 1.530(2) . ?
C13 C15 1.525(2) . ?
C14 H14A 0.9800 . ?
C14 H14B 0.9800 . ?
C14 H14C 0.9800 . ?
C15 H15A 0.9800 . ?
C15 H15B 0.9800 . ?
C15 H15C 0.9800 . ?
C16 H16 1.0000 . ?
C16 C17 1.523(3) . ?
C16 C18 1.530(3) . ?
C17 H17A 0.9800 . ?
C17 H17B 0.9800 . ?
C17 H17C 0.9800 . ?
C18 H18A 0.9800 . ?
C18 H18B 0.9800 . ?
C18 H18C 0.9800 . ?
C19 C20 1.400(2) . ?
C19 C24 1.408(2) . ?
C20 C21 1.394(2) . ?
C20 C25 1.514(2) . ?
C21 H21 0.9500 . ?
C21 C22 1.375(3) . ?
C22 H22 0.9500 . ?
C22 C23 1.381(3) . ?
C23 H23 0.9500 . ?
C23 C24 1.392(3) . ?
C24 C28 1.517(2) . ?
C25 H25 1.0000 . ?
C25 C26 1.523(3) . ?
C25 C27 1.522(3) . ?
C26 H26A 0.9800 . ?
C26 H26B 0.9800 . ?
C26 H26C 0.9800 . ?
C27 H27A 0.9800 . ?
C27 H27B 0.9800 . ?
C27 H27C 0.9800 . ?
C28 H28 1.0000 . ?
C28 C29 1.517(3) . ?
C28 C30 1.529(3) . ?
C29 H29A 0.9800 . ?
C29 H29B 0.9800 . ?
C29 H29C 0.9800 . ?
C30 H30A 0.9800 . ?
C30 H30B 0.9800 . ?
C30 H30C 0.9800 . ?
C32 H32A 0.9900 . ?
C32 H32B 0.9900 . ?
C32 C33 1.486(4) . ?
C33 H33A 0.9900 . ?
C33 H33B 0.9900 . ?
C34 H34A 0.9900 . ?
C34 H34B 0.9900 . ?
C34 C35 1.477(4) . ?
C35 H35A 0.9900 . ?
C35 H35B 0.9900 . ?
C36 H36A 0.9900 . ?
C36 H36B 0.9900 . ?
C36 C37 1.479(4) . ?
C37 H37A 0.9900 . ?
C37 H37B 0.9900 . ?
C38 H38A 0.9900 . ?
C38 H38B 0.9900 . ?
C38 C39 1.474(4) . ?
C39 H39A 0.9900 . ?
C39 H39B 0.9900 . ?
C40 H40A 0.9900 . ?
C40 H40B 0.9900 . ?
C40 C41 1.452(4) . ?
C41 H41A 0.9900 . ?
C41 H41B 0.9900 . ?
C42 H42A 0.9900 . ?
C42 H42B 0.9900 . ?
C42 C43 1.505(4) . ?
C43 H43A 0.9900 . ?
C43 H43B 0.9900 . ?
P2 O9 1.4710(13) . ?
P2 O10 1.4799(12) . ?
P2 C44 1.8245(16) . ?
P2 C74 1.7940(16) . ?
P2 N2A 1.7940(16) . ?
Na2 O10 2.2801(13) . ?
Na2 O11 2.6221(16) . ?
Na2 O13 2.4482(15) . ?
Na2 O14 2.6375(15) . ?
Na2 O16 2.4207(13) . ?
N2 C74 1.158(2) . ?
O11 C75 1.426(2) . ?
O11 C86 1.421(3) . ?
O12 C76 1.410(3) . ?
O12 C77 1.410(3) . ?
O13 C78 1.425(3) . ?
O13 C79 1.423(3) . ?
O14 C80 1.423(2) . ?
O14 C81 1.431(3) . ?
O15 C82 1.416(2) . ?
O15 C83 1.424(2) . ?
O16 C84 1.420(2) . ?
O16 C85 1.421(2) . ?
C44 C45 1.417(2) . ?
C44 C49 1.411(2) . ?
C45 C46 1.395(2) . ?
C45 C50 1.500(2) . ?
C46 H46 0.9500 . ?
C46 C47 1.377(2) . ?
C47 H47 0.9500 . ?
C47 C48 1.380(2) . ?
C48 H48 0.9500 . ?
C48 C49 1.398(2) . ?
C49 C62 1.503(2) . ?
C50 C51 1.409(2) . ?
C50 C55 1.404(2) . ?
C51 C52 1.393(2) . ?
C51 C56 1.520(2) . ?
C52 H52 0.9500 . ?
C52 C53 1.380(3) . ?
C53 H53 0.9500 . ?
C53 C54 1.380(3) . ?
C54 H54 0.9500 . ?
C54 C55 1.395(2) . ?
C55 C59 1.519(2) . ?
C56 H56 1.0000 . ?
C56 C57 1.511(3) . ?
C56 C58 1.493(3) . ?
C57 H57A 0.9800 . ?
C57 H57B 0.9800 . ?
C57 H57C 0.9800 . ?
C58 H58A 0.9800 . ?
C58 H58B 0.9800 . ?
C58 H58C 0.9800 . ?
C59 H59 1.0000 . ?
C59 C60 1.530(3) . ?
C59 C61 1.532(3) . ?
C60 H60A 0.9800 . ?
C60 H60B 0.9800 . ?
C60 H60C 0.9800 . ?
C61 H61A 0.9800 . ?
C61 H61B 0.9800 . ?
C61 H61C 0.9800 . ?
C62 C63 1.399(2) . ?
C62 C67 1.412(2) . ?
C63 C64 1.391(2) . ?
C63 C68 1.520(2) . ?
C64 H64 0.9500 . ?
C64 C65 1.382(3) . ?
C65 H65 0.9500 . ?
C65 C66 1.378(3) . ?
C66 H66 0.9500 . ?
C66 C67 1.388(2) . ?
C67 C71 1.525(3) . ?
C67 C109 1.525(3) . ?
C68 H68 1.0000 . ?
C68 C69 1.524(3) . ?
C68 C70 1.528(3) . ?
C69 H69A 0.9800 . ?
C69 H69B 0.9800 . ?
C69 H69C 0.9800 . ?
C70 H70A 0.9800 . ?
C70 H70B 0.9800 . ?
C70 H70C 0.9800 . ?
C71 H71 1.0000 . ?
C71 C72 1.514(3) . ?
C71 C110 1.515(3) . ?
C72 H72A 0.9800 . ?
C72 H72B 0.9800 . ?
C72 H72C 0.9800 . ?
C75 H75A 0.9900 . ?
C75 H75B 0.9900 . ?
C75 C76 1.488(4) . ?
C76 H76A 0.9900 . ?
C76 H76B 0.9900 . ?
C77 H77A 0.9900 . ?
C77 H77B 0.9900 . ?
C77 C78 1.485(4) . ?
C78 H78A 0.9900 . ?
C78 H78B 0.9900 . ?
C79 H79A 0.9900 . ?
C79 H79B 0.9900 . ?
C79 C80 1.482(4) . ?
C80 H80A 0.9900 . ?
C80 H80B 0.9900 . ?
C81 H81A 0.9900 . ?
C81 H81B 0.9900 . ?
C81 C82 1.497(3) . ?
C82 H82A 0.9900 . ?
C82 H82B 0.9900 . ?
C83 H83A 0.9900 . ?
C83 H83B 0.9900 . ?
C83 C84 1.489(3) . ?
C84 H84A 0.9900 . ?
C84 H84B 0.9900 . ?
C85 H85A 0.9900 . ?
C85 H85B 0.9900 . ?
C85 C86 1.491(3) . ?
C86 H86A 0.9900 . ?
C86 H86B 0.9900 . ?
C90 C91 1.338(4) . ?
C90 C95 1.423(4) . ?
C90 C96 1.492(5) . ?
C91 H91 0.9500 . ?
C91 C92 1.300(5) . ?
C92 H92 0.9500 . ?
C92 C93 1.398(6) . ?
C93 H93 0.9500 . ?
C93 C94 1.347(5) . ?
C94 H94 0.9500 . ?
C94 C95 1.392(4) . ?
C95 H95 0.9500 . ?
C96 H96A 0.9800 . ?
C96 H96B 0.9800 . ?
C96 H96C 0.9800 . ?
C100 C101 1.381(3) . ?
C100 C105 1.391(3) . ?
C100 C106 1.502(4) . ?
C101 H101 0.9500 . ?
C101 C102 1.382(3) . ?
C102 H102 0.9500 . ?
C102 C103 1.383(3) . ?
C103 H103 0.9500 . ?
C103 C104 1.371(4) . ?
C104 H104 0.9500 . ?
C104 C105 1.377(4) . ?
C105 H105 0.9500 . ?
C106 H10A 0.9800 . ?
C106 H10B 0.9800 . ?
C106 H10C 0.9800 . ?
C115 H115 0.9500 . ?
C115 C116 1.3900 . ?
C115 C120 1.3900 . ?
C116 H116 0.9500 . ?
C116 C117 1.3900 . ?
C117 H117 0.9500 . ?
C117 C118 1.3900 . ?
C118 C119 1.3900 . ?
C118 C121 1.475(6) . ?
C119 H119 0.9500 . ?
C119 C120 1.3900 . ?
C120 H120 0.9500 . ?
C121 H12A 0.9800 . ?
C121 H12B 0.9800 . ?
C121 H12C 0.9800 . ?
C130 C131 1.3900 . ?
C130 C135 1.3900 . ?
C130 C136 1.478(7) . ?
C131 H131 0.9500 . ?
C131 C132 1.3900 . ?
C132 H132 0.9500 . ?
C132 C133 1.3900 . ?
C133 H133 0.9500 . ?
C133 C134 1.3900 . ?
C134 H134 0.9500 . ?
C134 C135 1.3900 . ?
C135 H135 0.9500 . ?
C136 H13A 0.9800 . ?
C136 H13B 0.9800 . ?
C136 H13C 0.9800 . ?
C139 H139 0.9500 . ?
C139 C138 1.3900 . ?
C139 C140 1.3900 . ?
C138 H138 0.9500 . ?
C138 C137 1.3900 . ?
C137 C142 1.3900 . ?
C137 C143 1.479(17) . ?
C142 H142 0.9500 . ?
C142 C141 1.3900 . ?
C141 H141 0.9500 . ?
C141 C140 1.3900 . ?
C140 H140 0.9500 . ?
C143 H14D 0.9800 . ?
C143 H14E 0.9800 . ?
C143 H14F 0.9800 . ?
C1A H1A 0.9500 . ?
C1A C1B 1.3900 . ?
C1A C1C 1.3900 . ?
C1B H1B 0.9500 . ?
C1B C1D 1.3900 . ?
C1D H1D 0.9500 . ?
C1D C87 1.3900 . ?
C87 C1E 1.3900 . ?
C87 C1F 1.406(13) . ?
C1E H1E 0.9500 . ?
C1E C1C 1.3900 . ?
C1C H1C 0.9500 . ?
C1F H1FA 0.9800 . ?
C1F H1FB 0.9800 . ?
C1F H1FC 0.9800 . ?
C108 H108 0.9500 . ?
C108 C89 1.3900 . ?
C108 C107 1.3900 . ?
C89 C97 1.3900 . ?
C89 C88 1.406(13) . ?
C97 H97 0.9500 . ?
C97 C98 1.3900 . ?
C98 H98 0.9500 . ?
C98 C99 1.3900 . ?
C99 H99 0.9500 . ?
C99 C107 1.3900 . ?
C107 H107 0.9500 . ?
C88 H88A 0.9800 . ?
C88 H88B 0.9800 . ?
C88 H88C 0.9800 . ?
C110 H11A 0.9800 . ?
C110 H11B 0.9800 . ?
C110 H11C 0.9800 . ?
C73 H73A 0.9800 . ?
C73 H73B 0.9800 . ?
C73 H73C 0.9800 . ?
C73 C109 1.514(3) . ?
C109 H109 1.0000 . ?
C109 C111 1.514(3) . ?
C111 H11D 0.9800 . ?
C111 H11E 0.9800 . ?
C111 H11F 0.9800 . ?
N1A C31A 1.159(2) . ?
N2A C74A 1.158(2) . ?

loop_
_geom_torsion_atom_site_label_1
_geom_torsion_atom_site_label_2
_geom_torsion_atom_site_label_3
_geom_torsion_atom_site_label_4
_geom_torsion
_geom_torsion_site_symmetry_1
_geom_torsion_site_symmetry_2
_geom_torsion_site_symmetry_3
_geom_torsion_site_symmetry_4
_geom_torsion_publ_flag
P1 C1 C2 C3 173.43(12) . . . . ?
P1 C1 C2 C7 -11.3(2) . . . . ?
P1 C1 C6 C5 -173.95(12) . . . . ?
P1 C1 C6 C19 8.8(2) . . . . ?
Na1 O3 C32 C33 -16.4(2) . . . . ?
Na1 O3 C43 C42 17.0(2) . . . . ?
Na1 O4 C33 C32 -66.59(18) . . . . ?
Na1 O4 C34 C35 63.9(2) . . . . ?
Na1 O5 C35 C34 38.7(3) . . . . ?
Na1 O5 C36 C37 -52.0(2) . . . . ?
Na1 O6 C37 C36 -45.5(2) . . . . ?
Na1 O6 C38 C39 55.73(19) . . . . ?
Na1 O7 C39 C38 38.0(2) . . . . ?
Na1 O7 C41 C40 56.9(3) . . . . ?
Na1 O8 C40 C41 36.8(3) . . . . ?
Na1 O8 C42 C43 68.42(16) . . . . ?
O1 P1 C1 C2 33.49(14) . . . . ?
O1 P1 C1 C6 -149.04(12) . . . . ?
O2 P1 O1 Na1 21.07(11) . . . . ?
O2 P1 C1 C2 172.81(12) . . . . ?
O2 P1 C1 C6 -9.71(15) . . . . ?
O3 C32 C33 O4 59.7(2) . . . . ?
O4 C34 C35 O5 -70.4(3) . . . . ?
O5 C36 C37 O6 63.4(3) . . . . ?
O6 C38 C39 O7 -61.7(2) . . . . ?
O8 C40 C41 O7 -63.2(3) . . . . ?
O8 C42 C43 O3 -62.9(2) . . . . ?
C1 P1 O1 Na1 156.62(7) . . . . ?
C1 C2 C3 C4 1.2(2) . . . . ?
C1 C2 C7 C8 107.49(18) . . . . ?
C1 C2 C7 C12 -80.17(19) . . . . ?
C1 C6 C19 C20 -100.92(18) . . . . ?
C1 C6 C19 C24 82.39(19) . . . . ?
C2 C1 C6 C5 3.6(2) . . . . ?
C2 C1 C6 C19 -173.69(14) . . . . ?
C2 C3 C4 C5 2.2(3) . . . . ?
C2 C7 C8 C9 170.79(15) . . . . ?
C2 C7 C8 C13 -8.0(2) . . . . ?
C2 C7 C12 C11 -170.26(15) . . . . ?
C2 C7 C12 C16 8.9(2) . . . . ?
C3 C2 C7 C8 -77.09(19) . . . . ?
C3 C2 C7 C12 95.25(18) . . . . ?
C3 C4 C5 C6 -2.7(3) . . . . ?
C4 C5 C6 C1 -0.2(2) . . . . ?
C4 C5 C6 C19 177.34(15) . . . . ?
C5 C6 C19 C20 81.73(18) . . . . ?
C5 C6 C19 C24 -94.96(18) . . . . ?
C6 C1 C2 C3 -4.1(2) . . . . ?
C6 C1 C2 C7 171.17(14) . . . . ?
C6 C19 C20 C21 -175.01(15) . . . . ?
C6 C19 C20 C25 7.0(2) . . . . ?
C6 C19 C24 C23 174.28(15) . . . . ?
C6 C19 C24 C28 -6.5(2) . . . . ?
C7 C2 C3 C4 -174.52(15) . . . . ?
C7 C8 C9 C10 -0.4(3) . . . . ?
C7 C8 C13 C14 104.29(18) . . . . ?
C7 C8 C13 C15 -133.08(16) . . . . ?
C7 C12 C16 C17 141.17(17) . . . . ?
C7 C12 C16 C18 -93.72(19) . . . . ?
C8 C7 C12 C11 2.0(2) . . . . ?
C8 C7 C12 C16 -178.82(15) . . . . ?
C8 C9 C10 C11 1.4(3) . . . . ?
C9 C8 C13 C14 -74.4(2) . . . . ?
C9 C8 C13 C15 48.2(2) . . . . ?
C9 C10 C11 C12 -0.7(3) . . . . ?
C10 C11 C12 C7 -1.0(3) . . . . ?
C10 C11 C12 C16 179.83(17) . . . . ?
C11 C12 C16 C17 -39.7(2) . . . . ?
C11 C12 C16 C18 85.4(2) . . . . ?
C12 C7 C8 C9 -1.3(2) . . . . ?
C12 C7 C8 C13 179.92(15) . . . . ?
C13 C8 C9 C10 178.37(16) . . . . ?
C19 C20 C21 C22 0.5(3) . . . . ?
C19 C20 C25 C26 -107.81(19) . . . . ?
C19 C20 C25 C27 126.40(18) . . . . ?
C19 C24 C28 C29 97.6(2) . . . . ?
C19 C24 C28 C30 -137.71(18) . . . . ?
C20 C19 C24 C23 -2.4(2) . . . . ?
C20 C19 C24 C28 176.88(16) . . . . ?
C20 C21 C22 C23 -1.8(3) . . . . ?
C21 C20 C25 C26 74.2(2) . . . . ?
C21 C20 C25 C27 -51.6(2) . . . . ?
C21 C22 C23 C24 1.0(3) . . . . ?
C22 C23 C24 C19 1.1(3) . . . . ?
C22 C23 C24 C28 -178.18(18) . . . . ?
C23 C24 C28 C29 -83.2(2) . . . . ?
C23 C24 C28 C30 41.5(2) . . . . ?
C24 C19 C20 C21 1.6(2) . . . . ?
C24 C19 C20 C25 -176.37(15) . . . . ?
C25 C20 C21 C22 178.51(17) . . . . ?
C31 P1 O1 Na1 -97.25(9) . . . . ?
C31 P1 C1 C2 -77.95(13) . . . . ?
C31 P1 C1 C6 99.53(13) . . . . ?
C32 O3 C43 C42 -174.78(19) . . . . ?
C33 O4 C34 C35 174.49(19) . . . . ?
C34 O4 C33 C32 179.33(18) . . . . ?
C35 O5 C36 C37 171.5(2) . . . . ?
C36 O5 C35 C34 173.3(2) . . . . ?
C37 O6 C38 C39 -169.85(18) . . . . ?
C38 O6 C37 C36 -175.53(19) . . . . ?
C39 O7 C41 C40 -88.6(3) . . . . ?
C40 O8 C42 C43 -177.70(19) . . . . ?
C41 O7 C39 C38 -178.26(19) . . . . ?
C42 O8 C40 C41 -71.9(3) . . . . ?
C43 O3 C32 C33 175.64(19) . . . . ?
P2 C44 C45 C46 173.10(12) . . . . ?
P2 C44 C45 C50 -11.2(2) . . . . ?
P2 C44 C49 C48 -171.67(12) . . . . ?
P2 C44 C49 C62 10.7(2) . . . . ?
Na2 O11 C75 C76 71.6(2) . . . . ?
Na2 O11 C86 C85 -70.61(14) . . . . ?
Na2 O13 C78 C77 20.7(3) . . . . ?
Na2 O13 C79 C80 -13.5(2) . . . . ?
Na2 O14 C80 C79 -69.92(16) . . . . ?
Na2 O14 C81 C82 70.69(17) . . . . ?
Na2 O16 C84 C83 13.2(2) . . . . ?
Na2 O16 C85 C86 -12.3(2) . . . . ?
O9 P2 O10 Na2 40.82(12) . . . . ?
O9 P2 C44 C45 172.83(12) . . . . ?
O9 P2 C44 C49 -11.48(15) . . . . ?
O10 P2 C44 C45 33.16(14) . . . . ?
O10 P2 C44 C49 -151.15(12) . . . . ?
O11 C75 C76 O12 -58.8(3) . . . . ?
O12 C77 C78 O13 -63.9(3) . . . . ?
O13 C79 C80 O14 60.9(2) . . . . ?
O14 C81 C82 O15 -59.2(2) . . . . ?
O15 C83 C84 O16 -65.35(19) . . . . ?
O16 C85 C86 O11 60.8(2) . . . . ?
C44 P2 O10 Na2 176.69(8) . . . . ?
C44 C45 C46 C47 -0.9(2) . . . . ?
C44 C45 C50 C51 -81.4(2) . . . . ?
C44 C45 C50 C55 106.13(18) . . . . ?
C44 C49 C62 C63 -102.40(19) . . . . ?
C44 C49 C62 C67 86.4(2) . . . . ?
C45 C44 C49 C48 4.1(2) . . . . ?
C45 C44 C49 C62 -173.53(14) . . . . ?
C45 C46 C47 C48 3.0(3) . . . . ?
C45 C50 C51 C52 -172.56(15) . . . . ?
C45 C50 C51 C56 5.9(2) . . . . ?
C45 C50 C55 C54 173.05(15) . . . . ?
C45 C50 C55 C59 -5.1(2) . . . . ?
C46 C45 C50 C51 94.49(18) . . . . ?
C46 C45 C50 C55 -77.95(19) . . . . ?
C46 C47 C48 C49 -1.4(3) . . . . ?
C47 C48 C49 C44 -2.1(2) . . . . ?
C47 C48 C49 C62 175.81(15) . . . . ?
C48 C49 C62 C63 79.82(18) . . . . ?
C48 C49 C62 C67 -91.38(18) . . . . ?
C49 C44 C45 C46 -2.6(2) . . . . ?
C49 C44 C45 C50 173.10(14) . . . . ?
C49 C62 C63 C64 -167.38(15) . . . . ?
C49 C62 C63 C68 13.4(2) . . . . ?
C49 C62 C67 C66 166.59(15) . . . . ?
C49 C62 C67 C71 -16.8(3) . . . . ?
C49 C62 C67 C109 -0.8(6) . . . . ?
C50 C45 C46 C47 -177.11(15) . . . . ?
C50 C51 C52 C53 -0.3(3) . . . . ?
C50 C51 C56 C57 134.34(18) . . . . ?
C50 C51 C56 C58 -98.8(2) . . . . ?
C50 C55 C59 C60 -136.30(17) . . . . ?
C50 C55 C59 C61 100.2(2) . . . . ?
C51 C50 C55 C54 0.8(2) . . . . ?
C51 C50 C55 C59 -177.35(16) . . . . ?
C51 C52 C53 C54 0.2(3) . . . . ?
C52 C51 C56 C57 -47.3(2) . . . . ?
C52 C51 C56 C58 79.6(3) . . . . ?
C52 C53 C54 C55 0.5(3) . . . . ?
C53 C54 C55 C50 -0.9(3) . . . . ?
C53 C54 C55 C59 177.26(17) . . . . ?
C54 C55 C59 C60 45.6(2) . . . . ?
C54 C55 C59 C61 -78.0(2) . . . . ?
C55 C50 C51 C52 -0.2(2) . . . . ?
C55 C50 C51 C56 178.23(16) . . . . ?
C56 C51 C52 C53 -178.72(17) . . . . ?
C62 C63 C64 C65 0.0(3) . . . . ?
C62 C63 C68 C69 122.44(18) . . . . ?
C62 C63 C68 C70 -112.99(19) . . . . ?
C62 C67 C71 C72 -131.9(3) . . . . ?
C62 C67 C71 C110 103.9(5) . . . . ?
C62 C67 C109 C73 135.5(14) . . . . ?
C62 C67 C109 C111 -104.4(13) . . . . ?
C63 C62 C67 C66 -4.5(2) . . . . ?
C63 C62 C67 C71 172.1(2) . . . . ?
C63 C62 C67 C109 -171.9(6) . . . . ?
C63 C64 C65 C66 -2.8(3) . . . . ?
C64 C63 C68 C69 -56.7(2) . . . . ?
C64 C63 C68 C70 67.8(2) . . . . ?
C64 C65 C66 C67 1.9(3) . . . . ?
C65 C66 C67 C62 1.7(3) . . . . ?
C65 C66 C67 C71 -175.0(2) . . . . ?
C65 C66 C67 C109 169.1(6) . . . . ?
C66 C67 C71 C72 44.6(5) . . . . ?
C66 C67 C71 C110 -79.5(6) . . . . ?
C66 C67 C109 C73 -31.6(18) . . . . ?
C66 C67 C109 C111 88.5(16) . . . . ?
C67 C62 C63 C64 3.7(2) . . . . ?
C67 C62 C63 C68 -175.52(15) . . . . ?
C68 C63 C64 C65 179.19(17) . . . . ?
C74 P2 O10 Na2 -77.44(10) . . . . ?
C74 P2 C44 C45 -77.53(13) . . . . ?
C74 P2 C44 C49 98.16(13) . . . . ?
C75 O11 C86 C85 167.10(17) . . . . ?
C76 O12 C77 C78 177.77(19) . . . . ?
C77 O12 C76 C75 -82.6(2) . . . . ?
C78 O13 C79 C80 -179.62(19) . . . . ?
C79 O13 C78 C77 -175.2(2) . . . . ?
C80 O14 C81 C82 -178.60(16) . . . . ?
C81 O14 C80 C79 167.25(17) . . . . ?
C82 O15 C83 C84 177.85(16) . . . . ?
C83 O15 C82 C81 -76.1(2) . . . . ?
C84 O16 C85 C86 172.32(16) . . . . ?
C85 O16 C84 C83 -172.18(16) . . . . ?
C86 O11 C75 C76 -178.13(18) . . . . ?
C90 C91 C92 C93 0.6(6) . . . . ?
C91 C90 C95 C94 -1.2(5) . . . . ?
C91 C92 C93 C94 -1.3(6) . . . . ?
C92 C93 C94 C95 0.8(5) . . . . ?
C93 C94 C95 C90 0.5(4) . . . . ?
C95 C90 C91 C92 0.6(6) . . . . ?
C96 C90 C91 C92 -176.7(5) . . . . ?
C96 C90 C95 C94 176.4(4) . . . . ?
C100 C101 C102 C103 -0.7(4) . . . . ?
C101 C100 C105 C104 -0.2(3) . . . . ?
C101 C102 C103 C104 -0.3(4) . . . . ?
C102 C103 C104 C105 1.1(4) . . . . ?
C103 C104 C105 C100 -0.8(3) . . . . ?
C105 C100 C101 C102 1.0(3) . . . . ?
C106 C100 C101 C102 -178.5(2) . . . . ?
C106 C100 C105 C104 179.2(2) . . . . ?
C115 C116 C117 C118 0.0 . . . . ?
C116 C115 C120 C119 0.0 . . . . ?
C116 C117 C118 C119 0.0 . . . . ?
C116 C117 C118 C121 179.7(4) . . . . ?
C117 C118 C119 C120 0.0 . . . . ?
C118 C119 C120 C115 0.0 . . . . ?
C120 C115 C116 C117 0.0 . . . . ?
C121 C118 C119 C120 -179.7(4) . . . . ?
C130 C131 C132 C133 0.0 . . . . ?
C131 C130 C135 C134 0.0 . . . . ?
C131 C132 C133 C134 0.0 . . . . ?
C132 C133 C134 C135 0.0 . . . . ?
C133 C134 C135 C130 0.0 . . . . ?
C135 C130 C131 C132 0.0 . . . . ?
C136 C130 C131 C132 -179.8(4) . . . . ?
C136 C130 C135 C134 179.8(4) . . . . ?
C139 C138 C137 C142 0.0 . . . . ?
C139 C138 C137 C143 177.4(11) . . . . ?
C138 C139 C140 C141 0.0 . . . . ?
C138 C137 C142 C141 0.0 . . . . ?
C137 C142 C141 C140 0.0 . . . . ?
C142 C141 C140 C139 0.0 . . . . ?
C140 C139 C138 C137 0.0 . . . . ?
C143 C137 C142 C141 -177.2(12) . . . . ?
C1A C1B C1D C87 0.0 . . . . ?
C1B C1A C1C C1E 0.0 . . . . ?
C1B C1D C87 C1E 0.0 . . . . ?
C1B C1D C87 C1F -168(2) . . . . ?
C1D C87 C1E C1C 0.0 . . . . ?
C87 C1E C1C C1A 0.0 . . . . ?
C1C C1A C1B C1D 0.0 . . . . ?
C1F C87 C1E C1C 168(2) . . . . ?
C108 C89 C97 C98 0.0 . . . . ?
C89 C108 C107 C99 0.0 . . . . ?
C89 C97 C98 C99 0.0 . . . . ?
C97 C98 C99 C107 0.0 . . . . ?
C98 C99 C107 C108 0.0 . . . . ?
C107 C108 C89 C97 0.0 . . . . ?
C107 C108 C89 C88 -179.1(12) . . . . ?
C88 C89 C97 C98 179.1(12) . . . . ?
N1A P1 O1 Na1 -97.25(9) . . . . ?
N1A P1 C1 C2 -77.95(13) . . . . ?
N1A P1 C1 C6 99.53(13) . . . . ?
N2A P2 O10 Na2 -77.44(10) . . . . ?
N2A P2 C44 C45 -77.53(13) . . . . ?
N2A P2 C44 C49 98.16(13) . . . . ?
